data_4317286
loop_
_publ_author_name
'Brigitte R. Spencer'
'Brian J. Kraft'
'Chris G. Hughes'
'Maren Pink'
'Jeffrey M. Zaleski'

_publ_section_title
;
 Modulating the Light Switch by 3MLCT-3\p\p* State Interconversion
;
_journal_name_full 'Inorganic Chemistry'
_journal_page_first 11333
_journal_page_last 11345
_journal_paper_doi 10.1021/ic1011617
_journal_volume 49
_journal_year 2010
_chemical_formula_moiety 'Ru C54 H32 N8, 2(P F6)'
_chemical_formula_sum 'C54 H32 F12 N8 P2 Ru'
_chemical_formula_weight 1183.89
_chemical_name_systematic
; 
 ? 
;
_space_group_IT_number 2
_symmetry_cell_setting triclinic
_symmetry_space_group_name_Hall '-P 1'
_symmetry_space_group_name_H-M 'P -1'
_atom_sites_solution_hydrogens geom
_atom_sites_solution_primary direct
_atom_sites_solution_secondary difmap
_audit_creation_method SHELXL-97
_cell_angle_alpha 60.595(8)
_cell_angle_beta 71.780(16)
_cell_angle_gamma 86.394(17)
_cell_formula_units_Z 4
_cell_length_a 14.372(3)
_cell_length_b 20.469(8)
_cell_length_c 20.794(8)
_cell_measurement_reflns_used 932
_cell_measurement_temperature 123(2)
_cell_measurement_theta_max 31.730
_cell_measurement_theta_min 4.816
_cell_volume 5031(3)
_computing_cell_refinement 'SAINT, Bruker'
_computing_data_collection 'KappaSmart at ChemMatCARS'
_computing_data_reduction 'SAINT, Bruker'
_computing_structure_refinement 'SHELXL-97 (Sheldrick, 1997)'
_computing_structure_solution 'SHELXS-97 (Sheldrick, 1990)'
_diffrn_ambient_temperature 123(2)
_diffrn_detector '2 x 2 array of 1K CCD plates'
_diffrn_measured_fraction_theta_full 0.885
_diffrn_measured_fraction_theta_max 0.885
_diffrn_measurement_device_type 'Kappa, Bruker'
_diffrn_measurement_method phi-scans
_diffrn_radiation_monochromator 'Diamond 1 1 1'
_diffrn_radiation_source synchrotron
_diffrn_radiation_type ~AgK\a
_diffrn_radiation_wavelength 0.56356
_diffrn_reflns_av_R_equivalents 0.1195
_diffrn_reflns_av_sigmaI/netI 0.1851
_diffrn_reflns_limit_h_max 15
_diffrn_reflns_limit_h_min -15
_diffrn_reflns_limit_k_max 24
_diffrn_reflns_limit_k_min -24
_diffrn_reflns_limit_l_max 25
_diffrn_reflns_limit_l_min -25
_diffrn_reflns_number 63137
_diffrn_reflns_theta_full 20.17
_diffrn_reflns_theta_max 20.17
_diffrn_reflns_theta_min 0.93
_exptl_absorpt_coefficient_mu 0.253
_exptl_absorpt_correction_T_max 0.9992
_exptl_absorpt_correction_T_min 0.9801
_exptl_absorpt_correction_type multi-scan
_exptl_absorpt_process_details 'SADABS, R. Blessing (1995)'
_exptl_crystal_colour orange
_exptl_crystal_density_diffrn 1.563
_exptl_crystal_density_method 'not measured'
_exptl_crystal_description needle
_exptl_crystal_F_000 2376
_exptl_crystal_size_max 0.08
_exptl_crystal_size_mid 0.005
_exptl_crystal_size_min 0.003
_refine_diff_density_max 1.212
_refine_diff_density_min -1.116
_refine_diff_density_rms 0.152
_refine_ls_extinction_method none
_refine_ls_goodness_of_fit_ref 0.916
_refine_ls_hydrogen_treatment riding
_refine_ls_matrix_type full
_refine_ls_number_parameters 1287
_refine_ls_number_reflns 17098
_refine_ls_number_restraints 418
_refine_ls_restrained_S_all 0.926
_refine_ls_R_factor_all 0.2022
_refine_ls_R_factor_gt 0.0980
_refine_ls_shift/su_max 0.003
_refine_ls_shift/su_mean 0.000
_refine_ls_structure_factor_coef Fsqd
_refine_ls_weighting_details 'calc w=1/[\s^2^(Fo^2^)+(0.1623P)^2^+0.0000P] where P=(Fo^2^+2Fc^2^)/3'
_refine_ls_weighting_scheme calc
_refine_ls_wR_factor_gt 0.2576
_refine_ls_wR_factor_ref 0.3050
_reflns_number_gt 6460
_reflns_number_total 17098
_reflns_threshold_expression >2sigma(I)
_cod_data_source_file ic1011617_si_002.cif
_cod_data_source_block 01506
_cod_depositor_comments
;
The following automatic conversions were performed:

'_exptl_absorpt_correction_type' tag value 'multi-scans' was replaced
with 'multi-scan' value.

Automatic conversion script
Id: cif_fix_values 1646 2011-03-28 12:23:43Z adriana 
;
_cod_original_cell_volume 5032(3)
_cod_database_code 4317286

loop_
_symmetry_equiv_pos_as_xyz
'x, y, z'
'-x, -y, -z'

loop_
_atom_site_label
_atom_site_type_symbol
_atom_site_fract_x
_atom_site_fract_y
_atom_site_fract_z
_atom_site_U_iso_or_equiv
_atom_site_adp_type
_atom_site_occupancy
_atom_site_symmetry_multiplicity
_atom_site_calc_flag
_atom_site_refinement_flags
_atom_site_disorder_assembly
_atom_site_disorder_group
Ru1A Ru 0.80139(9) 0.22797(7) 0.42301(7) 0.0502(4) Uani 1 1 d D . .
N1A N 0.9424(6) 0.2005(4) 0.3877(5) 0.071(4) Uani 1 1 d D . .
N2A N 0.7975(6) 0.2204(4) 0.3285(4) 0.061(3) Uani 1 1 d D . .
C1A C 1.0137(9) 0.1931(9) 0.4168(8) 0.086(5) Uani 1 1 d D . .
H1A H 1.0035 0.2045 0.4574 0.103 Uiso 1 1 calc R . .
C2A C 1.1053(10) 0.1689(10) 0.3907(9) 0.098(6) Uani 1 1 d D . .
H2A H 1.1543 0.1634 0.4143 0.118 Uiso 1 1 calc R . .
C3A C 1.1227(9) 0.1533(10) 0.3304(9) 0.093(6) Uani 1 1 d D . .
H3A H 1.1846 0.1393 0.3104 0.112 Uiso 1 1 calc R . .
C4A C 1.0460(9) 0.1589(8) 0.2997(8) 0.084(5) Uani 1 1 d D . .
C5A C 1.0536(10) 0.1414(9) 0.2391(8) 0.078(5) Uani 1 1 d D . .
H5A H 1.1118 0.1227 0.2203 0.093 Uiso 1 1 calc R . .
C6A C 0.9807(9) 0.1508(8) 0.2080(8) 0.073(4) Uani 1 1 d D . .
H6A H 0.9883 0.1399 0.1673 0.088 Uiso 1 1 calc R . .
C7A C 0.8927(9) 0.1771(9) 0.2374(7) 0.084(5) Uani 1 1 d D . .
C8A C 0.8097(10) 0.1864(10) 0.2107(8) 0.090(6) Uani 1 1 d D . .
H8A H 0.8127 0.1760 0.1704 0.108 Uiso 1 1 calc R . .
C9A C 0.7258(12) 0.2103(10) 0.2429(9) 0.103(7) Uani 1 1 d D . .
H9A H 0.6706 0.2166 0.2253 0.124 Uiso 1 1 calc R . .
C10A C 0.7232(8) 0.2257(7) 0.3039(6) 0.063(4) Uani 1 1 d D . .
H10A H 0.6643 0.2405 0.3274 0.076 Uiso 1 1 calc R . .
C11A C 0.8798(7) 0.1926(7) 0.2980(6) 0.069(4) Uani 1 1 d D . .
C12A C 0.9581(8) 0.1861(7) 0.3284(7) 0.064(4) Uani 1 1 d D . .
N3A N 0.7349(6) 0.1161(4) 0.4949(4) 0.055(3) Uani 1 1 d D . .
N4A N 0.6544(5) 0.2437(4) 0.4592(4) 0.045(2) Uani 1 1 d D . .
C13A C 0.7805(9) 0.0539(5) 0.5094(8) 0.074(4) Uani 1 1 d D . .
H13A H 0.8493 0.0588 0.4838 0.089 Uiso 1 1 calc R . .
C14A C 0.7296(10) -0.0181(6) 0.5612(10) 0.095(6) Uani 1 1 d D . .
H14A H 0.7642 -0.0615 0.5735 0.114 Uiso 1 1 calc R . .
C15A C 0.6286(12) -0.0257(7) 0.5944(10) 0.119(8) Uani 1 1 d D . .
H15A H 0.5929 -0.0745 0.6279 0.142 Uiso 1 1 calc R . .
C16A C 0.5779(9) 0.0400(6) 0.5782(8) 0.078(5) Uani 1 1 d D . .
C17A C 0.4748(11) 0.0376(8) 0.6131(10) 0.112(7) Uani 1 1 d D . .
H17A H 0.4366 -0.0094 0.6516 0.135 Uiso 1 1 calc R . .
C18A C 0.4312(10) 0.1024(8) 0.5914(9) 0.097(6) Uani 1 1 d D . .
H18A H 0.3614 0.1004 0.6090 0.117 Uiso 1 1 calc R . .
C19A C 0.4922(8) 0.1764(6) 0.5403(7) 0.064(4) Uani 1 1 d D . .
C20A C 0.4512(7) 0.2463(7) 0.5191(7) 0.067(4) Uani 1 1 d D . .
H20A H 0.3823 0.2479 0.5384 0.081 Uiso 1 1 calc R . .
C21A C 0.5151(8) 0.3120(6) 0.4692(7) 0.057(4) Uani 1 1 d D . .
H21A H 0.4901 0.3594 0.4557 0.068 Uiso 1 1 calc R . .
C22A C 0.6140(7) 0.3096(5) 0.4391(6) 0.047(3) Uani 1 1 d D . .
H22A H 0.6555 0.3556 0.4030 0.056 Uiso 1 1 calc R . .
C23A C 0.5911(7) 0.1775(5) 0.5086(7) 0.053(3) Uani 1 1 d D . .
C24A C 0.6379(8) 0.1098(5) 0.5277(7) 0.057(3) Uani 1 1 d D . .
N5A N 0.8185(5) 0.2403(4) 0.5114(4) 0.050(3) Uani 1 1 d D . .
N6A N 0.8527(5) 0.3427(4) 0.3619(4) 0.052(3) Uani 1 1 d D . .
N7A N 0.8632(7) 0.4361(4) 0.5696(4) 0.045(2) Uani 1 1 d D . .
N8A N 0.8897(7) 0.5454(4) 0.4116(4) 0.051(3) Uani 1 1 d D . .
C25A C 0.8101(10) 0.1881(6) 0.5829(6) 0.060(4) Uani 1 1 d D . .
H25A H 0.7996 0.1369 0.5966 0.072 Uiso 1 1 calc R . .
C26A C 0.8157(12) 0.2032(6) 0.6414(6) 0.076(5) Uani 1 1 d D . .
H26A H 0.8070 0.1638 0.6932 0.091 Uiso 1 1 calc R . .
C27A C 0.8347(11) 0.2791(6) 0.6191(6) 0.065(4) Uani 1 1 d D . .
H27A H 0.8401 0.2920 0.6559 0.078 Uiso 1 1 calc R . .
C28A C 0.8457(9) 0.3357(5) 0.5422(5) 0.049(3) Uani 1 1 d D . .
C29A C 0.8654(8) 0.4170(5) 0.5143(5) 0.047(3) Uani 1 1 d D . .
C30A C 0.8764(9) 0.5103(5) 0.5446(5) 0.053(3) Uani 1 1 d D . .
C31A C 0.8867(9) 0.5649(5) 0.4647(5) 0.057(4) Uani 1 1 d D . .
C32A C 0.8771(9) 0.4698(5) 0.4382(5) 0.051(3) Uani 1 1 d D . .
C33A C 0.8758(8) 0.4461(5) 0.3827(5) 0.045(3) Uani 1 1 d D . .
C34A C 0.8938(10) 0.4964(5) 0.3021(5) 0.055(3) Uani 1 1 d D . .
H34A H 0.9075 0.5491 0.2812 0.066 Uiso 1 1 calc R . .
C35A C 0.8913(9) 0.4687(5) 0.2537(5) 0.058(4) Uani 1 1 d D . .
H35A H 0.9020 0.5020 0.1998 0.070 Uiso 1 1 calc R . .
C36A C 0.8728(9) 0.3910(6) 0.2857(5) 0.060(4) Uani 1 1 d D . .
H36A H 0.8746 0.3717 0.2520 0.072 Uiso 1 1 calc R . .
C37A C 0.8560(8) 0.3700(5) 0.4094(5) 0.046(3) Uani 1 1 d D . .
C38A C 0.8377(8) 0.3159(5) 0.4905(5) 0.049(3) Uani 1 1 d D . .
C39A C 0.8753(9) 0.5301(5) 0.6014(5) 0.055(3) Uani 1 1 d D . .
C40A C 0.8679(9) 0.5417(7) 0.6535(6) 0.059(4) Uani 1 1 d D . .
C41A C 0.8540(9) 0.5570(6) 0.7174(6) 0.060(4) Uani 1 1 d D . .
C42A C 0.8608(10) 0.5006(7) 0.7889(6) 0.065(4) Uani 1 1 d D . .
H42A H 0.8791 0.4528 0.7958 0.078 Uiso 1 1 calc R . .
C43A C 0.8404(12) 0.5158(9) 0.8490(7) 0.083(5) Uani 1 1 d D . .
H43A H 0.8409 0.4766 0.8988 0.099 Uiso 1 1 calc R . .
C44A C 0.8194(14) 0.5853(10) 0.8397(9) 0.107(7) Uani 1 1 d D . .
H44A H 0.8094 0.5952 0.8814 0.128 Uiso 1 1 calc R . .
C45A C 0.8131(18) 0.6397(9) 0.7704(10) 0.119(8) Uani 1 1 d D . .
H45A H 0.7973 0.6877 0.7643 0.142 Uiso 1 1 calc R . .
C46A C 0.8287(13) 0.6280(7) 0.7081(8) 0.081(5) Uani 1 1 d D . .
H46A H 0.8224 0.6669 0.6602 0.097 Uiso 1 1 calc R . .
C47A C 0.8950(11) 0.6438(6) 0.4410(6) 0.067(4) Uani 1 1 d D . .
C48A C 0.8939(11) 0.7079(7) 0.4258(8) 0.075(5) Uani 1 1 d D . .
C49A C 0.8892(9) 0.7872(6) 0.4076(7) 0.060(4) Uani 1 1 d D . .
C50A C 0.8245(11) 0.8056(7) 0.4583(8) 0.082(5) Uani 1 1 d D . .
H50A H 0.7843 0.7671 0.5077 0.098 Uiso 1 1 calc R . .
C51A C 0.8172(12) 0.8819(8) 0.4373(9) 0.089(5) Uani 1 1 d D . .
H51A H 0.7659 0.8945 0.4697 0.107 Uiso 1 1 calc R . .
C52A C 0.8837(12) 0.9393(8) 0.3698(10) 0.096(6) Uani 1 1 d D . .
H52A H 0.8794 0.9909 0.3556 0.115 Uiso 1 1 calc R . .
C53A C 0.9526(18) 0.9183(8) 0.3270(12) 0.158(12) Uani 1 1 d D . .
H53A H 1.0012 0.9562 0.2826 0.190 Uiso 1 1 calc R . .
C54A C 0.9588(16) 0.8428(9) 0.3430(11) 0.140(10) Uani 1 1 d D . .
H54A H 1.0098 0.8306 0.3098 0.169 Uiso 1 1 calc R . .
Ru1B Ru 0.60008(9) 0.26313(7) 0.87621(6) 0.0467(4) Uani 1 1 d D . .
N1B N 0.4499(6) 0.2480(4) 0.9340(4) 0.057(3) Uani 1 1 d D . .
N2B N 0.6002(6) 0.2722(4) 0.9707(4) 0.052(3) Uani 1 1 d D . .
C1B C 0.3772(8) 0.2346(7) 0.9153(6) 0.058(4) Uani 1 1 d D . .
H1B H 0.3925 0.2315 0.8691 0.070 Uiso 1 1 calc R . .
C2B C 0.2768(9) 0.2245(8) 0.9605(7) 0.077(5) Uani 1 1 d D . .
H2B H 0.2269 0.2104 0.9472 0.092 Uiso 1 1 calc R . .
C3B C 0.2522(8) 0.2352(8) 1.0244(8) 0.070(4) Uani 1 1 d D . .
H3B H 0.1853 0.2331 1.0529 0.083 Uiso 1 1 calc R . .
C4B C 0.3292(8) 0.2493(8) 1.0460(7) 0.065(4) Uani 1 1 d D . .
C5B C 0.3133(9) 0.2579(9) 1.1133(7) 0.086(6) Uani 1 1 d D . .
H5B H 0.2476 0.2530 1.1457 0.103 Uiso 1 1 calc R . .
C6B C 0.3885(9) 0.2727(8) 1.1319(7) 0.072(4) Uani 1 1 d D . .
H6B H 0.3759 0.2795 1.1757 0.086 Uiso 1 1 calc R . .
C7B C 0.4867(8) 0.2779(8) 1.0846(6) 0.059(4) Uani 1 1 d D . .
C8B C 0.5717(10) 0.2921(9) 1.0998(7) 0.077(5) Uani 1 1 d D . .
H8B H 0.5636 0.2977 1.1438 0.092 Uiso 1 1 calc R . .
C9B C 0.6647(10) 0.2976(8) 1.0511(7) 0.076(5) Uani 1 1 d D . .
H9B H 0.7212 0.3069 1.0610 0.091 Uiso 1 1 calc R . .
C10B C 0.6747(8) 0.2889(8) 0.9846(6) 0.066(4) Uani 1 1 d D . .
H10B H 0.7389 0.2958 0.9493 0.080 Uiso 1 1 calc R . .
C11B C 0.5068(7) 0.2687(7) 1.0193(6) 0.048(3) Uani 1 1 d D . .
C12B C 0.4278(8) 0.2543(7) 0.9989(6) 0.059(4) Uani 1 1 d D . .
N3B N 0.6221(6) 0.1492(4) 0.9377(4) 0.054(3) Uani 1 1 d D . .
N4B N 0.7515(5) 0.2673(4) 0.8308(4) 0.050(3) Uani 1 1 d D . .
C13B C 0.5555(9) 0.0933(6) 0.9983(7) 0.064(4) Uani 1 1 d D . .
H13B H 0.4908 0.1042 1.0173 0.077 Uiso 1 1 calc R . .
C14B C 0.5787(10) 0.0191(7) 1.0344(8) 0.076(5) Uani 1 1 d D . .
H14B H 0.5314 -0.0193 1.0794 0.091 Uiso 1 1 calc R . .
C15B C 0.6707(11) 0.0021(7) 1.0042(8) 0.078(5) Uani 1 1 d D . .
H15B H 0.6855 -0.0488 1.0258 0.094 Uiso 1 1 calc R . .
C16B C 0.7438(9) 0.0612(7) 0.9405(7) 0.081(5) Uani 1 1 d D . .
C17B C 0.8427(11) 0.0499(8) 0.9094(9) 0.098(6) Uani 1 1 d D . .
H17B H 0.8606 0.0002 0.9247 0.117 Uiso 1 1 calc R . .
C18B C 0.9117(11) 0.1101(8) 0.8578(9) 0.097(6) Uani 1 1 d D . .
H18B H 0.9790 0.1026 0.8419 0.117 Uiso 1 1 calc R . .
C19B C 0.8822(8) 0.1877(6) 0.8264(7) 0.065(4) Uani 1 1 d D . .
C20B C 0.9511(7) 0.2530(7) 0.7726(7) 0.065(4) Uani 1 1 d D . .
H20B H 1.0196 0.2491 0.7550 0.078 Uiso 1 1 calc R . .
C21B C 0.9148(8) 0.3226(7) 0.7467(6) 0.061(4) Uani 1 1 d D . .
H21B H 0.9582 0.3668 0.7074 0.073 Uiso 1 1 calc R . .
C22B C 0.8173(7) 0.3285(5) 0.7771(6) 0.055(3) Uani 1 1 d D . .
H22B H 0.7952 0.3772 0.7598 0.066 Uiso 1 1 calc R . .
C23B C 0.7859(7) 0.1970(5) 0.8540(6) 0.054(3) Uani 1 1 d D . .
C24B C 0.7134(8) 0.1345(6) 0.9118(6) 0.056(3) Uani 1 1 d D . .
N5B N 0.5887(5) 0.2596(4) 0.7815(4) 0.041(2) Uani 1 1 d D . .
N6B N 0.5944(5) 0.3775(4) 0.8023(4) 0.046(3) Uani 1 1 d D . .
N7B N 0.6104(8) 0.4260(4) 0.5115(4) 0.048(3) Uani 1 1 d D . .
N8B N 0.6340(7) 0.5514(4) 0.5307(4) 0.044(2) Uani 1 1 d D . .
C25B C 0.5776(11) 0.2004(6) 0.7749(6) 0.059(4) Uani 1 1 d D . .
H25B H 0.5717 0.1520 0.8191 0.071 Uiso 1 1 calc R . .
C26B C 0.5740(12) 0.2042(6) 0.7058(6) 0.063(4) Uani 1 1 d D . .
H26B H 0.5678 0.1599 0.7028 0.076 Uiso 1 1 calc R . .
C27B C 0.5798(11) 0.2763(6) 0.6421(6) 0.062(4) Uani 1 1 d D . .
H27B H 0.5747 0.2818 0.5952 0.074 Uiso 1 1 calc R . .
C28B C 0.5933(9) 0.3404(5) 0.6478(5) 0.042(3) Uani 1 1 d D . .
C29B C 0.6047(8) 0.4184(5) 0.5822(5) 0.043(3) Uani 1 1 d D . .
C30B C 0.6284(8) 0.4969(5) 0.4507(5) 0.043(3) Uani 1 1 d D . .
C31B C 0.6389(8) 0.5598(5) 0.4619(5) 0.039(3) Uani 1 1 d D . .
C32B C 0.6159(8) 0.4789(5) 0.5915(5) 0.042(3) Uani 1 1 d D . .
C33B C 0.6122(8) 0.4671(5) 0.6675(5) 0.040(3) Uani 1 1 d D . .
C34B C 0.6157(9) 0.5263(5) 0.6837(5) 0.045(3) Uani 1 1 d D . .
H34B H 0.6257 0.5774 0.6430 0.054 Uiso 1 1 calc R . .
C35B C 0.6044(9) 0.5096(5) 0.7590(5) 0.047(3) Uani 1 1 d D . .
H35B H 0.6032 0.5489 0.7712 0.057 Uiso 1 1 calc R . .
C36B C 0.5949(9) 0.4342(6) 0.8168(6) 0.051(3) Uani 1 1 d D . .
H36B H 0.5885 0.4228 0.8682 0.062 Uiso 1 1 calc R . .
C37B C 0.5994(8) 0.3939(5) 0.7291(5) 0.040(3) Uani 1 1 d D . .
C38B C 0.5962(7) 0.3313(5) 0.7164(5) 0.034(3) Uani 1 1 d D . .
C39B C 0.6321(8) 0.5051(5) 0.3780(5) 0.044(3) Uani 1 1 d D . .
C40B C 0.6449(8) 0.5108(6) 0.3159(6) 0.045(3) Uani 1 1 d D . .
C41B C 0.6605(9) 0.5131(6) 0.2418(5) 0.049(3) Uani 1 1 d D . .
C42B C 0.6240(9) 0.4523(7) 0.2408(6) 0.057(4) Uani 1 1 d D . .
H42B H 0.5856 0.4098 0.2878 0.068 Uiso 1 1 calc R . .
C43B C 0.6446(11) 0.4549(8) 0.1704(7) 0.072(4) Uani 1 1 d D . .
H43B H 0.6167 0.4150 0.1689 0.087 Uiso 1 1 calc R . .
C44B C 0.7040(12) 0.5131(9) 0.1023(7) 0.076(5) Uani 1 1 d D . .
H44B H 0.7190 0.5127 0.0547 0.091 Uiso 1 1 calc R . .
C45B C 0.7409(14) 0.5710(9) 0.1040(7) 0.093(6) Uani 1 1 d D . .
H45B H 0.7818 0.6116 0.0565 0.111 Uiso 1 1 calc R . .
C46B C 0.7215(11) 0.5735(7) 0.1719(6) 0.071(4) Uani 1 1 d D . .
H46B H 0.7486 0.6148 0.1717 0.085 Uiso 1 1 calc R . .
C47B C 0.6622(9) 0.6345(6) 0.3951(6) 0.054(3) Uani 1 1 d D . .
C48B C 0.6868(10) 0.6959(7) 0.3393(7) 0.063(4) Uani 1 1 d D . .
C49B C 0.7219(10) 0.7710(6) 0.2691(6) 0.068(4) Uani 1 1 d D . .
C50B C 0.7893(10) 0.7790(7) 0.2023(7) 0.070(4) Uani 1 1 d D . .
H50B H 0.8094 0.7358 0.1982 0.084 Uiso 1 1 calc R . .
C51B C 0.8292(13) 0.8516(11) 0.1395(8) 0.122(9) Uani 1 1 d D . .
H51B H 0.8795 0.8567 0.0944 0.146 Uiso 1 1 calc R . .
C52B C 0.7967(17) 0.9163(9) 0.1418(10) 0.128(9) Uani 1 1 d D . .
H52B H 0.8255 0.9654 0.1003 0.154 Uiso 1 1 calc R . .
C53B C 0.724(2) 0.9059(9) 0.2043(12) 0.191(16) Uani 1 1 d D . .
H53B H 0.6987 0.9491 0.2061 0.229 Uiso 1 1 calc R . .
C54B C 0.6816(16) 0.8339(9) 0.2691(9) 0.148(11) Uani 1 1 d D . .
H54B H 0.6265 0.8292 0.3115 0.178 Uiso 1 1 calc R . .
P1 P 0.6811(4) -0.0155(3) 0.7873(3) 0.0895(14) Uiso 1 1 d . . .
F1 F 0.6544(9) 0.0437(7) 0.8135(7) 0.122(4) Uiso 1 1 d . . .
F2 F 0.7886(13) 0.0217(9) 0.7451(9) 0.179(6) Uiso 1 1 d . . .
F3 F 0.7099(10) -0.0743(7) 0.7580(7) 0.135(4) Uiso 1 1 d . . .
F4 F 0.5707(10) -0.0539(8) 0.8273(8) 0.142(5) Uiso 1 1 d . . .
F5 F 0.6923(12) -0.0696(9) 0.8681(9) 0.174(6) Uiso 1 1 d . . .
F6 F 0.6586(8) 0.0409(6) 0.7095(6) 0.109(3) Uiso 1 1 d . . .
P2 P 0.5827(3) 0.75322(19) 0.6627(2) 0.0500(8) Uiso 1 1 d . . .
F7 F 0.5189(6) 0.7963(5) 0.7040(5) 0.080(2) Uiso 1 1 d . . .
F8 F 0.5708(7) 0.6806(5) 0.7459(5) 0.083(3) Uiso 1 1 d . . .
F9 F 0.6458(6) 0.7108(5) 0.6203(5) 0.074(2) Uiso 1 1 d . . .
F10 F 0.5953(7) 0.8245(5) 0.5807(5) 0.086(3) Uiso 1 1 d . . .
F11 F 0.6776(7) 0.7865(5) 0.6649(6) 0.095(3) Uiso 1 1 d . . .
F12 F 0.4879(7) 0.7214(5) 0.6586(5) 0.092(3) Uiso 1 1 d . . .
P3 P 0.5000 0.5000 1.0000 0.0699(16) Uiso 1 2 d S . .
F13 F 0.4750(9) 0.4413(6) 0.9774(6) 0.114(3) Uiso 1 1 d . . .
F14 F 0.5359(7) 0.5605(5) 0.9097(6) 0.095(3) Uiso 1 1 d . . .
F15 F 0.3949(9) 0.5273(7) 1.0070(7) 0.122(4) Uiso 1 1 d . . .
P4 P -0.0702(7) 0.1281(5) 1.0329(5) 0.088(2) Uiso 0.50 1 d PD A 1
F16 F -0.1084(15) 0.1968(9) 1.0455(12) 0.126(6) Uiso 0.50 1 d PD A 1
F17 F -0.1069(16) 0.0717(10) 1.1243(7) 0.131(6) Uiso 0.50 1 d PD A 1
F18 F -0.0314(14) 0.0612(8) 1.0177(11) 0.111(5) Uiso 0.50 1 d PD A 1
F19 F -0.0346(18) 0.1821(11) 0.9409(7) 0.169(8) Uiso 0.50 1 d PD A 1
F20 F 0.0341(11) 0.1447(14) 1.0351(15) 0.193(10) Uiso 0.50 1 d PD A 1
F21 F -0.1755(10) 0.1112(12) 1.0316(12) 0.139(6) Uiso 0.50 1 d PD A 1
P4D P -0.0203(7) 0.2962(5) 0.9476(5) 0.088(2) Uiso 0.50 1 d PD B 2
F16D F -0.1009(13) 0.2779(11) 1.0268(8) 0.126(6) Uiso 0.50 1 d PD B 2
F17D F 0.0112(15) 0.3754(8) 0.9361(12) 0.131(6) Uiso 0.50 1 d PD B 2
F18D F 0.0542(12) 0.3297(10) 0.8623(7) 0.111(5) Uiso 0.50 1 d PD B 2
F19D F -0.0494(18) 0.2258(10) 0.9436(14) 0.169(8) Uiso 0.50 1 d PD B 2
F20D F 0.0599(15) 0.2576(14) 0.9861(13) 0.193(10) Uiso 0.50 1 d PD B 2
F21D F -0.0924(13) 0.3390(11) 0.9001(11) 0.139(6) Uiso 0.50 1 d PD B 2
P5 P 0.0260(8) 0.6004(6) 0.9516(6) 0.089(3) Uiso 0.50 1 d PD C -1
F22 F 0.090(2) 0.5325(15) 0.971(2) 0.36(3) Uiso 0.50 1 d PD C -1
F23 F 0.0678(16) 0.6332(13) 0.8619(7) 0.136(9) Uiso 0.50 1 d PD C -1
F24 F -0.041(2) 0.6669(14) 0.9285(19) 0.257(19) Uiso 0.50 1 d PD C -1
F25 F -0.0131(19) 0.5646(15) 1.0434(7) 0.161(11) Uiso 0.50 1 d PD C -1
F26 F -0.0648(18) 0.5531(15) 0.9617(17) 0.201(14) Uiso 0.50 1 d PD C -1
F27 F 0.122(2) 0.646(2) 0.937(2) 0.33(3) Uiso 0.50 1 d PD C -1

loop_
_atom_site_aniso_label
_atom_site_aniso_U_11
_atom_site_aniso_U_22
_atom_site_aniso_U_33
_atom_site_aniso_U_23
_atom_site_aniso_U_13
_atom_site_aniso_U_12
Ru1A 0.0456(8) 0.0611(9) 0.0516(8) -0.0327(7) -0.0186(6) 0.0129(6)
N1A 0.076(10) 0.079(9) 0.063(8) -0.043(7) -0.018(7) 0.021(7)
N2A 0.048(8) 0.074(8) 0.054(7) -0.031(6) -0.011(6) 0.021(6)
C1A 0.068(13) 0.125(15) 0.106(14) -0.075(12) -0.057(10) 0.050(10)
C2A 0.063(13) 0.151(18) 0.123(16) -0.093(15) -0.046(11) 0.039(11)
C3A 0.055(12) 0.146(18) 0.112(15) -0.084(14) -0.038(10) 0.029(10)
C4A 0.083(13) 0.091(13) 0.075(11) -0.044(10) -0.022(9) 0.030(9)
C5A 0.062(11) 0.105(13) 0.086(12) -0.066(11) -0.024(9) 0.040(9)
C6A 0.048(10) 0.090(12) 0.096(12) -0.060(10) -0.019(9) 0.015(8)
C7A 0.065(12) 0.132(16) 0.071(11) -0.062(11) -0.019(9) 0.000(10)
C8A 0.096(15) 0.121(16) 0.079(12) -0.065(12) -0.038(10) 0.033(11)
C9A 0.129(19) 0.138(18) 0.110(15) -0.090(14) -0.085(13) 0.073(14)
C10A 0.072(11) 0.064(10) 0.055(9) -0.030(8) -0.021(8) 0.016(7)
C11A 0.057(10) 0.086(11) 0.059(9) -0.036(9) -0.009(7) -0.011(8)
C12A 0.063(11) 0.079(11) 0.065(9) -0.045(9) -0.025(8) 0.014(7)
N3A 0.071(9) 0.050(7) 0.063(7) -0.034(6) -0.037(6) 0.019(6)
N4A 0.047(7) 0.056(7) 0.045(6) -0.034(5) -0.018(5) 0.016(5)
C13A 0.080(12) 0.063(11) 0.089(12) -0.042(10) -0.036(9) 0.020(9)
C14A 0.130(18) 0.066(12) 0.118(17) -0.054(12) -0.067(14) 0.038(12)
C15A 0.22(3) 0.039(10) 0.094(15) -0.029(10) -0.050(17) -0.010(14)
C16A 0.103(15) 0.051(10) 0.075(11) -0.028(9) -0.027(10) 0.006(9)
C17A 0.118(19) 0.076(14) 0.101(16) -0.028(12) -0.006(13) -0.013(12)
C18A 0.078(14) 0.112(16) 0.068(12) -0.030(11) -0.001(9) -0.031(11)
C19A 0.048(10) 0.089(12) 0.058(9) -0.037(9) -0.021(7) 0.004(8)
C20A 0.044(9) 0.101(13) 0.059(9) -0.043(9) -0.016(7) 0.014(8)
C21A 0.066(11) 0.093(11) 0.063(9) -0.064(9) -0.046(8) 0.036(8)
C22A 0.048(8) 0.060(9) 0.049(8) -0.038(7) -0.019(6) 0.007(6)
C23A 0.059(10) 0.049(8) 0.054(8) -0.029(7) -0.017(7) 0.000(7)
C24A 0.067(11) 0.056(9) 0.056(9) -0.032(7) -0.023(7) 0.015(7)
N5A 0.042(7) 0.068(8) 0.046(6) -0.033(6) -0.016(5) 0.008(5)
N6A 0.027(6) 0.095(9) 0.036(6) -0.029(6) -0.016(4) 0.009(5)
N7A 0.034(6) 0.053(7) 0.043(6) -0.019(5) -0.014(4) 0.000(4)
N8A 0.036(6) 0.068(8) 0.053(7) -0.032(6) -0.013(5) 0.003(5)
C25A 0.070(11) 0.043(8) 0.063(9) -0.022(7) -0.026(7) 0.004(6)
C26A 0.091(13) 0.077(12) 0.071(11) -0.036(9) -0.040(9) -0.003(9)
C27A 0.076(11) 0.076(11) 0.047(8) -0.029(8) -0.027(7) 0.009(8)
C28A 0.045(8) 0.061(9) 0.039(7) -0.023(7) -0.010(6) -0.008(6)
C29A 0.030(7) 0.077(10) 0.038(7) -0.029(7) -0.014(5) 0.003(6)
C30A 0.040(8) 0.066(10) 0.047(8) -0.027(7) -0.009(6) 0.004(6)
C31A 0.033(8) 0.066(10) 0.056(9) -0.029(8) 0.008(6) -0.013(6)
C32A 0.035(8) 0.055(9) 0.057(8) -0.024(7) -0.010(6) -0.007(6)
C33A 0.016(6) 0.072(9) 0.046(7) -0.030(7) -0.009(5) 0.002(5)
C34A 0.060(10) 0.051(8) 0.043(8) -0.018(7) -0.011(6) -0.005(6)
C35A 0.040(9) 0.072(10) 0.055(8) -0.021(8) -0.019(6) -0.011(6)
C36A 0.050(9) 0.088(11) 0.051(8) -0.044(8) -0.008(6) -0.009(7)
C37A 0.040(8) 0.064(9) 0.038(7) -0.026(6) -0.020(5) 0.009(6)
C38A 0.052(9) 0.057(9) 0.049(8) -0.027(7) -0.029(6) 0.019(6)
C39A 0.043(8) 0.069(10) 0.050(8) -0.030(7) -0.010(6) -0.007(6)
C40A 0.039(8) 0.080(10) 0.064(9) -0.041(8) -0.014(6) -0.003(7)
C41A 0.033(8) 0.085(11) 0.058(9) -0.037(8) -0.007(6) -0.004(7)
C42A 0.047(10) 0.085(11) 0.058(9) -0.036(9) -0.005(7) -0.009(7)
C43A 0.070(12) 0.128(16) 0.055(10) -0.044(10) -0.028(8) 0.004(10)
C44A 0.110(17) 0.127(18) 0.117(18) -0.096(16) -0.018(13) 0.010(13)
C45A 0.18(2) 0.102(16) 0.087(14) -0.061(13) -0.052(15) 0.075(15)
C46A 0.091(14) 0.074(12) 0.088(12) -0.048(10) -0.033(10) 0.021(9)
C47A 0.087(12) 0.052(10) 0.062(10) -0.029(8) -0.025(8) 0.004(8)
C48A 0.068(11) 0.106(15) 0.062(10) -0.056(10) -0.009(8) -0.002(9)
C49A 0.049(9) 0.062(10) 0.055(9) -0.031(8) 0.002(7) 0.008(7)
C50A 0.080(13) 0.078(12) 0.065(11) -0.022(9) -0.013(9) -0.011(9)
C51A 0.088(14) 0.107(15) 0.082(12) -0.062(12) -0.014(10) 0.020(11)
C52A 0.078(12) 0.061(11) 0.107(15) -0.039(11) 0.018(11) -0.004(9)
C53A 0.19(3) 0.087(17) 0.116(19) -0.043(14) 0.039(17) 0.003(16)
C54A 0.20(3) 0.082(15) 0.103(16) -0.064(13) 0.034(16) -0.005(15)
Ru1B 0.0566(9) 0.0511(8) 0.0331(7) -0.0204(6) -0.0147(6) -0.0021(6)
N1B 0.082(9) 0.052(7) 0.041(6) -0.022(6) -0.025(6) 0.003(6)
N2B 0.059(8) 0.059(7) 0.031(6) -0.010(5) -0.023(5) -0.009(5)
C1B 0.062(10) 0.059(9) 0.043(8) -0.017(7) -0.017(7) -0.001(7)
C2B 0.098(14) 0.054(10) 0.057(10) -0.011(8) -0.024(9) -0.013(8)
C3B 0.052(10) 0.070(10) 0.081(11) -0.042(9) -0.008(8) 0.006(7)
C4B 0.063(11) 0.071(11) 0.059(9) -0.030(8) -0.020(7) 0.001(7)
C5B 0.119(16) 0.070(11) 0.048(9) -0.034(9) 0.009(9) 0.000(10)
C6B 0.090(13) 0.067(11) 0.064(10) -0.040(9) -0.016(9) -0.004(8)
C7B 0.061(10) 0.065(10) 0.048(8) -0.025(7) -0.018(7) 0.006(7)
C8B 0.119(15) 0.075(11) 0.043(8) -0.036(8) -0.021(9) 0.003(10)
C9B 0.113(15) 0.069(11) 0.047(9) -0.028(8) -0.026(9) -0.006(9)
C10B 0.078(11) 0.070(10) 0.045(8) -0.026(7) -0.010(7) -0.024(8)
C11B 0.048(8) 0.059(8) 0.036(7) -0.024(6) -0.013(6) 0.008(6)
C12B 0.080(11) 0.051(9) 0.042(8) -0.023(7) -0.014(7) 0.003(7)
N3B 0.063(8) 0.059(7) 0.037(6) -0.019(6) -0.021(5) 0.006(6)
N4B 0.042(7) 0.068(8) 0.034(6) -0.021(5) -0.010(5) -0.011(5)
C13B 0.089(12) 0.046(9) 0.052(9) -0.017(7) -0.029(8) -0.006(7)
C14B 0.072(12) 0.056(10) 0.064(10) 0.001(8) -0.028(8) -0.012(8)
C15B 0.088(13) 0.064(11) 0.079(12) -0.034(9) -0.025(10) 0.007(9)
C16B 0.061(12) 0.104(14) 0.070(11) -0.037(10) -0.018(8) 0.003(9)
C17B 0.073(13) 0.086(14) 0.096(14) -0.022(11) -0.022(11) 0.016(10)
C18B 0.072(13) 0.103(15) 0.090(14) -0.030(12) -0.025(10) 0.025(11)
C19B 0.077(12) 0.060(10) 0.048(8) -0.022(7) -0.012(8) -0.005(8)
C20B 0.027(8) 0.104(13) 0.077(10) -0.052(10) -0.023(7) 0.019(7)
C21B 0.069(11) 0.075(11) 0.033(7) -0.022(7) -0.012(7) -0.013(8)
C22B 0.075(11) 0.053(9) 0.040(7) -0.025(7) -0.021(7) 0.002(7)
C23B 0.058(10) 0.058(9) 0.044(8) -0.023(7) -0.019(7) 0.013(7)
C24B 0.073(11) 0.051(9) 0.049(8) -0.024(7) -0.030(7) 0.012(7)
N5B 0.056(7) 0.031(5) 0.040(6) -0.020(5) -0.015(5) -0.003(4)
N6B 0.054(7) 0.048(6) 0.031(5) -0.017(5) -0.008(5) -0.003(5)
N7B 0.054(7) 0.047(7) 0.038(6) -0.020(5) -0.012(5) 0.003(5)
N8B 0.044(6) 0.049(7) 0.037(6) -0.023(5) -0.007(4) 0.013(4)
C25B 0.076(11) 0.057(9) 0.047(8) -0.022(7) -0.032(7) 0.009(7)
C26B 0.119(13) 0.044(8) 0.042(8) -0.027(7) -0.037(8) 0.014(8)
C27B 0.100(12) 0.045(8) 0.027(7) -0.009(6) -0.019(7) 0.012(7)
C28B 0.053(8) 0.041(7) 0.034(6) -0.021(6) -0.017(5) 0.014(5)
C29B 0.045(8) 0.047(8) 0.043(7) -0.028(6) -0.012(6) 0.010(5)
C30B 0.047(8) 0.045(8) 0.035(6) -0.020(6) -0.012(5) 0.017(5)
C31B 0.023(6) 0.044(7) 0.035(6) -0.011(6) -0.003(5) 0.004(5)
C32B 0.038(7) 0.037(7) 0.041(7) -0.017(6) -0.005(5) 0.011(5)
C33B 0.032(7) 0.051(8) 0.043(7) -0.030(6) -0.008(5) 0.008(5)
C34B 0.042(8) 0.043(7) 0.051(8) -0.023(6) -0.018(6) 0.008(5)
C35B 0.052(9) 0.050(8) 0.051(8) -0.037(7) -0.009(6) 0.002(6)
C36B 0.053(9) 0.074(10) 0.046(8) -0.045(8) -0.011(6) -0.003(7)
C37B 0.038(7) 0.042(7) 0.033(6) -0.014(6) -0.011(5) 0.002(5)
C38B 0.035(7) 0.036(7) 0.038(6) -0.021(6) -0.017(5) 0.006(5)
C39B 0.040(8) 0.051(8) 0.036(7) -0.024(6) -0.006(5) 0.009(5)
C40B 0.028(7) 0.051(8) 0.050(8) -0.020(6) -0.015(5) 0.011(5)
C41B 0.055(9) 0.054(8) 0.039(7) -0.024(6) -0.017(6) 0.016(6)
C42B 0.047(9) 0.080(10) 0.049(8) -0.037(8) -0.013(6) 0.003(7)
C43B 0.063(11) 0.086(12) 0.068(10) -0.046(10) -0.007(8) 0.003(8)
C44B 0.085(13) 0.109(14) 0.047(9) -0.048(10) -0.022(8) 0.015(10)
C45B 0.126(17) 0.082(13) 0.042(9) -0.017(9) -0.014(9) -0.004(11)
C46B 0.097(12) 0.052(9) 0.042(8) -0.017(7) -0.004(8) -0.012(8)
C47B 0.058(9) 0.047(8) 0.046(8) -0.018(7) -0.015(6) 0.013(6)
C48B 0.059(10) 0.075(11) 0.053(9) -0.036(9) -0.011(7) 0.018(7)
C49B 0.077(11) 0.058(10) 0.041(8) -0.011(7) -0.005(7) -0.004(8)
C50B 0.047(9) 0.102(13) 0.056(9) -0.034(9) -0.016(7) 0.004(8)
C51B 0.092(16) 0.17(2) 0.042(10) -0.008(13) -0.008(9) -0.061(15)
C52B 0.17(3) 0.107(19) 0.083(16) -0.018(15) -0.061(16) -0.003(17)
C53B 0.34(5) 0.054(14) 0.092(18) -0.006(13) -0.01(2) 0.012(19)
C54B 0.25(3) 0.087(16) 0.083(15) -0.045(13) -0.019(17) 0.014(17)

loop_
_atom_type_symbol
_atom_type_description
_atom_type_scat_dispersion_real
_atom_type_scat_dispersion_imag
_atom_type_scat_source
C C 0.0015 0.0009 'International Tables Vol C Tables 4.2.6.8 and 6.1.1.4'
H H 0.0000 0.0000 'International Tables Vol C Tables 4.2.6.8 and 6.1.1.4'
N N 0.0030 0.0019 'International Tables Vol C Tables 4.2.6.8 and 6.1.1.4'
F F 0.0096 0.0061 'International Tables Vol C Tables 4.2.6.8 and 6.1.1.4'
P P 0.0667 0.0580 'International Tables Vol C Tables 4.2.6.8 and 6.1.1.4'
Ru Ru -5.3630 3.6506 'International Tables Vol C Tables 4.2.6.8 and 6.1.1.4'

loop_
_geom_angle_atom_site_label_1
_geom_angle_atom_site_label_2
_geom_angle_atom_site_label_3
_geom_angle
_geom_angle_site_symmetry_1
_geom_angle_site_symmetry_3
_geom_angle_publ_flag
N5A Ru1A N2A 174.7(3) . . ?
N5A Ru1A N1A 96.2(3) . . ?
N2A Ru1A N1A 79.7(3) . . ?
N5A Ru1A N4A 88.1(3) . . ?
N2A Ru1A N4A 96.4(3) . . ?
N1A Ru1A N4A 173.1(3) . . ?
N5A Ru1A N6A 79.6(3) . . ?
N2A Ru1A N6A 97.0(2) . . ?
N1A Ru1A N6A 91.2(3) . . ?
N4A Ru1A N6A 95.0(3) . . ?
N5A Ru1A N3A 95.7(3) . . ?
N2A Ru1A N3A 88.1(3) . . ?
N1A Ru1A N3A 95.6(3) . . ?
N4A Ru1A N3A 78.5(3) . . ?
N6A Ru1A N3A 172.2(3) . . ?
C1A N1A C12A 118.2(9) . . ?
C1A N1A Ru1A 128.8(7) . . ?
C12A N1A Ru1A 112.9(7) . . ?
C10A N2A C11A 117.2(8) . . ?
C10A N2A Ru1A 128.1(6) . . ?
C11A N2A Ru1A 113.5(6) . . ?
N1A C1A C2A 123.4(10) . . ?
N1A C1A H1A 118.3 . . ?
C2A C1A H1A 118.3 . . ?
C3A C2A C1A 119.4(11) . . ?
C3A C2A H2A 120.3 . . ?
C1A C2A H2A 120.3 . . ?
C2A C3A C4A 118.2(10) . . ?
C2A C3A H3A 120.9 . . ?
C4A C3A H3A 120.9 . . ?
C3A C4A C12A 117.6(10) . . ?
C3A C4A C5A 123.6(10) . . ?
C12A C4A C5A 118.7(10) . . ?
C6A C5A C4A 122.3(10) . . ?
C6A C5A H5A 118.8 . . ?
C4A C5A H5A 118.8 . . ?
C5A C6A C7A 118.8(10) . . ?
C5A C6A H6A 120.6 . . ?
C7A C6A H6A 120.6 . . ?
C11A C7A C6A 121.4(10) . . ?
C11A C7A C8A 115.1(9) . . ?
C6A C7A C8A 123.4(10) . . ?
C9A C8A C7A 120.5(10) . . ?
C9A C8A H8A 119.8 . . ?
C7A C8A H8A 119.8 . . ?
C8A C9A C10A 118.6(11) . . ?
C8A C9A H9A 120.7 . . ?
C10A C9A H9A 120.7 . . ?
N2A C10A C9A 123.2(10) . . ?
N2A C10A H10A 118.4 . . ?
C9A C10A H10A 118.4 . . ?
N2A C11A C7A 125.1(9) . . ?
N2A C11A C12A 114.9(8) . . ?
C7A C11A C12A 119.9(9) . . ?
N1A C12A C11A 118.2(9) . . ?
N1A C12A C4A 122.9(10) . . ?
C11A C12A C4A 118.7(9) . . ?
C24A N3A C13A 119.5(9) . . ?
C24A N3A Ru1A 114.1(6) . . ?
C13A N3A Ru1A 126.4(7) . . ?
C22A N4A C23A 117.5(8) . . ?
C22A N4A Ru1A 128.1(6) . . ?
C23A N4A Ru1A 114.4(6) . . ?
N3A C13A C14A 121.7(11) . . ?
N3A C13A H13A 119.1 . . ?
C14A C13A H13A 119.1 . . ?
C15A C14A C13A 119.4(11) . . ?
C15A C14A H14A 120.3 . . ?
C13A C14A H14A 120.3 . . ?
C14A C15A C16A 119.7(11) . . ?
C14A C15A H15A 120.1 . . ?
C16A C15A H15A 120.1 . . ?
C24A C16A C17A 120.8(11) . . ?
C24A C16A C15A 115.6(11) . . ?
C17A C16A C15A 123.5(12) . . ?
C18A C17A C16A 120.0(12) . . ?
C18A C17A H17A 120.0 . . ?
C16A C17A H17A 120.0 . . ?
C17A C18A C19A 120.1(12) . . ?
C17A C18A H18A 119.9 . . ?
C19A C18A H18A 119.9 . . ?
C23A C19A C20A 118.7(9) . . ?
C23A C19A C18A 118.4(10) . . ?
C20A C19A C18A 122.8(11) . . ?
C21A C20A C19A 117.7(9) . . ?
C21A C20A H20A 121.1 . . ?
C19A C20A H20A 121.1 . . ?
C22A C21A C20A 121.0(9) . . ?
C22A C21A H21A 119.5 . . ?
C20A C21A H21A 119.5 . . ?
N4A C22A C21A 122.1(9) . . ?
N4A C22A H22A 119.0 . . ?
C21A C22A H22A 119.0 . . ?
C19A C23A N4A 122.9(9) . . ?
C19A C23A C24A 122.0(9) . . ?
N4A C23A C24A 115.0(9) . . ?
N3A C24A C16A 123.9(9) . . ?
N3A C24A C23A 118.0(9) . . ?
C16A C24A C23A 118.1(10) . . ?
C25A N5A C38A 117.9(7) . . ?
C25A N5A Ru1A 128.5(6) . . ?
C38A N5A Ru1A 113.5(5) . . ?
C36A N6A C37A 118.7(8) . . ?
C36A N6A Ru1A 127.8(6) . . ?
C37A N6A Ru1A 113.2(5) . . ?
C30A N7A C29A 116.3(7) . . ?
C31A N8A C32A 116.0(7) . . ?
N5A C25A C26A 124.0(9) . . ?
N5A C25A H25A 118.0 . . ?
C26A C25A H25A 118.0 . . ?
C27A C26A C25A 116.9(9) . . ?
C27A C26A H26A 121.5 . . ?
C25A C26A H26A 121.5 . . ?
C26A C27A C28A 119.8(8) . . ?
C26A C27A H27A 120.1 . . ?
C28A C27A H27A 120.1 . . ?
C38A C28A C27A 119.1(8) . . ?
C38A C28A C29A 117.8(7) . . ?
C27A C28A C29A 123.0(8) . . ?
C32A C29A N7A 122.7(8) . . ?
C32A C29A C28A 120.5(7) . . ?
N7A C29A C28A 116.6(7) . . ?
N7A C30A C39A 116.4(8) . . ?
N7A C30A C31A 120.0(8) . . ?
C39A C30A C31A 123.5(8) . . ?
N8A C31A C47A 118.6(8) . . ?
N8A C31A C30A 122.8(8) . . ?
C47A C31A C30A 118.6(8) . . ?
N8A C32A C29A 122.0(8) . . ?
N8A C32A C33A 117.8(8) . . ?
C29A C32A C33A 120.2(8) . . ?
C37A C33A C34A 117.1(8) . . ?
C37A C33A C32A 119.0(7) . . ?
C34A C33A C32A 123.9(8) . . ?
C35A C34A C33A 119.8(8) . . ?
C35A C34A H34A 120.1 . . ?
C33A C34A H34A 120.1 . . ?
C34A C35A C36A 118.9(8) . . ?
C34A C35A H35A 120.6 . . ?
C36A C35A H35A 120.6 . . ?
N6A C36A C35A 122.2(8) . . ?
N6A C36A H36A 118.9 . . ?
C35A C36A H36A 118.9 . . ?
N6A C37A C33A 123.1(7) . . ?
N6A C37A C38A 117.0(7) . . ?
C33A C37A C38A 119.9(7) . . ?
C28A C38A N5A 122.2(7) . . ?
C28A C38A C37A 122.3(8) . . ?
N5A C38A C37A 115.3(7) . . ?
C40A C39A C30A 174.3(11) . . ?
C39A C40A C41A 177.2(13) . . ?
C42A C41A C46A 119.7(9) . . ?
C42A C41A C40A 120.4(9) . . ?
C46A C41A C40A 119.8(9) . . ?
C43A C42A C41A 118.5(10) . . ?
C43A C42A H42A 120.7 . . ?
C41A C42A H42A 120.7 . . ?
C44A C43A C42A 122.2(11) . . ?
C44A C43A H43A 118.9 . . ?
C42A C43A H43A 118.9 . . ?
C45A C44A C43A 118.9(11) . . ?
C45A C44A H44A 120.6 . . ?
C43A C44A H44A 120.6 . . ?
C44A C45A C46A 122.4(12) . . ?
C44A C45A H45A 118.8 . . ?
C46A C45A H45A 118.8 . . ?
C45A C46A C41A 118.2(11) . . ?
C45A C46A H46A 120.9 . . ?
C41A C46A H46A 120.9 . . ?
C48A C47A C31A 174.3(13) . . ?
C47A C48A C49A 178.3(14) . . ?
C50A C49A C54A 118.7(10) . . ?
C50A C49A C48A 121.1(9) . . ?
C54A C49A C48A 119.8(10) . . ?
C49A C50A C51A 119.8(11) . . ?
C49A C50A H50A 120.1 . . ?
C51A C50A H50A 120.1 . . ?
C52A C51A C50A 121.5(12) . . ?
C52A C51A H51A 119.3 . . ?
C50A C51A H51A 119.3 . . ?
C53A C52A C51A 116.5(14) . . ?
C53A C52A H52A 121.8 . . ?
C51A C52A H52A 121.8 . . ?
C52A C53A C54A 124.0(16) . . ?
C52A C53A H53A 118.0 . . ?
C54A C53A H53A 118.0 . . ?
C49A C54A C53A 118.6(14) . . ?
C49A C54A H54A 120.7 . . ?
C53A C54A H54A 120.7 . . ?
N5B Ru1B N2B 174.7(3) . . ?
N5B Ru1B N1B 96.1(3) . . ?
N2B Ru1B N1B 79.8(3) . . ?
N5B Ru1B N4B 88.0(3) . . ?
N2B Ru1B N4B 96.4(3) . . ?
N1B Ru1B N4B 173.1(3) . . ?
N5B Ru1B N6B 79.7(3) . . ?
N2B Ru1B N6B 96.9(2) . . ?
N1B Ru1B N6B 91.2(3) . . ?
N4B Ru1B N6B 95.0(3) . . ?
N5B Ru1B N3B 95.7(3) . . ?
N2B Ru1B N3B 88.1(3) . . ?
N1B Ru1B N3B 95.7(3) . . ?
N4B Ru1B N3B 78.4(3) . . ?
N6B Ru1B N3B 172.1(3) . . ?
C1B N1B C12B 118.2(9) . . ?
C1B N1B Ru1B 128.8(7) . . ?
C12B N1B Ru1B 113.0(7) . . ?
C10B N2B C11B 117.3(8) . . ?
C10B N2B Ru1B 128.4(6) . . ?
C11B N2B Ru1B 113.8(6) . . ?
N1B C1B C2B 123.3(10) . . ?
N1B C1B H1B 118.3 . . ?
C2B C1B H1B 118.3 . . ?
C3B C2B C1B 119.3(11) . . ?
C3B C2B H2B 120.3 . . ?
C1B C2B H2B 120.3 . . ?
C2B C3B C4B 118.2(10) . . ?
C2B C3B H3B 120.9 . . ?
C4B C3B H3B 120.9 . . ?
C3B C4B C12B 117.7(10) . . ?
C3B C4B C5B 123.6(10) . . ?
C12B C4B C5B 118.7(10) . . ?
C6B C5B C4B 122.3(10) . . ?
C6B C5B H5B 118.8 . . ?
C4B C5B H5B 118.8 . . ?
C5B C6B C7B 118.8(10) . . ?
C5B C6B H6B 120.6 . . ?
C7B C6B H6B 120.6 . . ?
C11B C7B C6B 121.5(10) . . ?
C11B C7B C8B 115.1(9) . . ?
C6B C7B C8B 123.4(10) . . ?
C9B C8B C7B 120.5(10) . . ?
C9B C8B H8B 119.8 . . ?
C7B C8B H8B 119.8 . . ?
C8B C9B C10B 118.6(11) . . ?
C8B C9B H9B 120.7 . . ?
C10B C9B H9B 120.7 . . ?
N2B C10B C9B 123.2(10) . . ?
N2B C10B H10B 118.4 . . ?
C9B C10B H10B 118.4 . . ?
N2B C11B C7B 125.1(9) . . ?
N2B C11B C12B 115.0(8) . . ?
C7B C11B C12B 119.9(9) . . ?
N1B C12B C11B 118.3(9) . . ?
N1B C12B C4B 122.9(10) . . ?
C11B C12B C4B 118.8(9) . . ?
C24B N3B C13B 119.5(9) . . ?
C24B N3B Ru1B 113.8(6) . . ?
C13B N3B Ru1B 126.7(7) . . ?
C22B N4B C23B 117.5(8) . . ?
C22B N4B Ru1B 128.1(7) . . ?
C23B N4B Ru1B 114.1(6) . . ?
N3B C13B C14B 121.6(11) . . ?
N3B C13B H13B 119.2 . . ?
C14B C13B H13B 119.2 . . ?
C15B C14B C13B 119.5(11) . . ?
C15B C14B H14B 120.3 . . ?
C13B C14B H14B 120.3 . . ?
C14B C15B C16B 119.7(11) . . ?
C14B C15B H15B 120.1 . . ?
C16B C15B H15B 120.1 . . ?
C24B C16B C17B 120.7(11) . . ?
C24B C16B C15B 115.5(11) . . ?
C17B C16B C15B 123.7(12) . . ?
C18B C17B C16B 120.0(12) . . ?
C18B C17B H17B 120.0 . . ?
C16B C17B H17B 120.0 . . ?
C17B C18B C19B 120.3(12) . . ?
C17B C18B H18B 119.9 . . ?
C19B C18B H18B 119.9 . . ?
C23B C19B C20B 118.6(9) . . ?
C23B C19B C18B 118.5(10) . . ?
C20B C19B C18B 122.8(11) . . ?
C21B C20B C19B 117.7(9) . . ?
C21B C20B H20B 121.2 . . ?
C19B C20B H20B 121.2 . . ?
C22B C21B C20B 121.0(9) . . ?
C22B C21B H21B 119.5 . . ?
C20B C21B H21B 119.5 . . ?
N4B C22B C21B 122.0(9) . . ?
N4B C22B H22B 119.0 . . ?
C21B C22B H22B 119.0 . . ?
C19B C23B N4B 123.0(9) . . ?
C19B C23B C24B 122.0(9) . . ?
N4B C23B C24B 114.9(9) . . ?
N3B C24B C16B 123.9(9) . . ?
N3B C24B C23B 117.9(9) . . ?
C16B C24B C23B 118.2(10) . . ?
C25B N5B C38B 118.0(7) . . ?
C25B N5B Ru1B 128.4(6) . . ?
C38B N5B Ru1B 113.6(5) . . ?
C36B N6B C37B 118.7(8) . . ?
C36B N6B Ru1B 127.7(6) . . ?
C37B N6B Ru1B 113.3(5) . . ?
C30B N7B C29B 116.3(7) . . ?
C31B N8B C32B 116.0(7) . . ?
N5B C25B C26B 124.0(9) . . ?
N5B C25B H25B 118.0 . . ?
C26B C25B H25B 118.0 . . ?
C27B C26B C25B 116.9(9) . . ?
C27B C26B H26B 121.6 . . ?
C25B C26B H26B 121.6 . . ?
C26B C27B C28B 119.7(8) . . ?
C26B C27B H27B 120.1 . . ?
C28B C27B H27B 120.1 . . ?
C38B C28B C27B 119.2(8) . . ?
C38B C28B C29B 117.7(7) . . ?
C27B C28B C29B 123.1(8) . . ?
C32B C29B N7B 122.7(8) . . ?
C32B C29B C28B 120.6(8) . . ?
N7B C29B C28B 116.6(7) . . ?
N7B C30B C39B 116.4(8) . . ?
N7B C30B C31B 120.1(8) . . ?
C39B C30B C31B 123.4(8) . . ?
N8B C31B C47B 118.5(8) . . ?
N8B C31B C30B 122.8(8) . . ?
C47B C31B C30B 118.6(8) . . ?
N8B C32B C29B 122.1(8) . . ?
N8B C32B C33B 117.7(8) . . ?
C29B C32B C33B 120.2(8) . . ?
C37B C33B C34B 117.1(8) . . ?
C37B C33B C32B 118.9(7) . . ?
C34B C33B C32B 123.9(8) . . ?
C35B C34B C33B 119.8(8) . . ?
C35B C34B H34B 120.1 . . ?
C33B C34B H34B 120.1 . . ?
C34B C35B C36B 118.9(8) . . ?
C34B C35B H35B 120.6 . . ?
C36B C35B H35B 120.6 . . ?
N6B C36B C35B 122.2(8) . . ?
N6B C36B H36B 118.9 . . ?
C35B C36B H36B 118.9 . . ?
N6B C37B C33B 123.0(7) . . ?
N6B C37B C38B 117.0(7) . . ?
C33B C37B C38B 119.9(7) . . ?
C28B C38B N5B 122.2(7) . . ?
C28B C38B C37B 122.3(8) . . ?
N5B C38B C37B 115.4(7) . . ?
C40B C39B C30B 173.5(11) . . ?
C39B C40B C41B 176.8(10) . . ?
C42B C41B C46B 119.6(9) . . ?
C42B C41B C40B 120.3(8) . . ?
C46B C41B C40B 119.7(9) . . ?
C43B C42B C41B 118.5(10) . . ?
C43B C42B H42B 120.7 . . ?
C41B C42B H42B 120.7 . . ?
C44B C43B C42B 122.2(11) . . ?
C44B C43B H43B 118.9 . . ?
C42B C43B H43B 118.9 . . ?
C45B C44B C43B 118.9(11) . . ?
C45B C44B H44B 120.6 . . ?
C43B C44B H44B 120.6 . . ?
C44B C45B C46B 122.4(12) . . ?
C44B C45B H45B 118.8 . . ?
C46B C45B H45B 118.8 . . ?
C45B C46B C41B 118.2(11) . . ?
C45B C46B H46B 120.9 . . ?
C41B C46B H46B 120.9 . . ?
C48B C47B C31B 176.5(13) . . ?
C47B C48B C49B 177.3(13) . . ?
C50B C49B C54B 118.8(10) . . ?
C50B C49B C48B 121.2(9) . . ?
C54B C49B C48B 119.9(10) . . ?
C49B C50B C51B 119.8(11) . . ?
C49B C50B H50B 120.1 . . ?
C51B C50B H50B 120.1 . . ?
C52B C51B C50B 121.5(12) . . ?
C52B C51B H51B 119.2 . . ?
C50B C51B H51B 119.2 . . ?
C53B C52B C51B 116.5(14) . . ?
C53B C52B H52B 121.7 . . ?
C51B C52B H52B 121.7 . . ?
C52B C53B C54B 123.9(15) . . ?
C52B C53B H53B 118.0 . . ?
C54B C53B H53B 118.0 . . ?
C49B C54B C53B 118.4(14) . . ?
C49B C54B H54B 120.8 . . ?
C53B C54B H54B 120.8 . . ?
F1 P1 F2 89.9(8) . . ?
F1 P1 F5 88.1(8) . . ?
F2 P1 F5 97.1(10) . . ?
F1 P1 F3 178.3(8) . . ?
F2 P1 F3 88.9(8) . . ?
F5 P1 F3 93.3(8) . . ?
F1 P1 F6 88.3(6) . . ?
F2 P1 F6 87.6(8) . . ?
F5 P1 F6 174.0(9) . . ?
F3 P1 F6 90.4(7) . . ?
F1 P1 F4 91.8(7) . . ?
F2 P1 F4 177.5(9) . . ?
F5 P1 F4 84.8(8) . . ?
F3 P1 F4 89.3(7) . . ?
F6 P1 F4 90.6(7) . . ?
F10 P2 F7 90.0(5) . . ?
F10 P2 F9 89.2(5) . . ?
F7 P2 F9 179.1(5) . . ?
F10 P2 F11 89.2(5) . . ?
F7 P2 F11 88.0(5) . . ?
F9 P2 F11 92.5(5) . . ?
F10 P2 F12 89.5(5) . . ?
F7 P2 F12 92.1(5) . . ?
F9 P2 F12 87.5(5) . . ?
F11 P2 F12 178.8(6) . . ?
F10 P2 F8 179.6(6) . . ?
F7 P2 F8 90.2(5) . . ?
F9 P2 F8 90.5(5) . . ?
F11 P2 F8 90.4(5) . . ?
F12 P2 F8 90.8(5) . . ?
F15 P3 F15 180.000(3) 2_667 . ?
F15 P3 F13 92.5(6) 2_667 2_667 ?
F15 P3 F13 87.5(6) . 2_667 ?
F15 P3 F13 87.5(6) 2_667 . ?
F15 P3 F13 92.5(6) . . ?
F13 P3 F13 180.000(3) 2_667 . ?
F15 P3 F14 90.5(6) 2_667 . ?
F15 P3 F14 89.5(6) . . ?
F13 P3 F14 92.2(5) 2_667 . ?
F13 P3 F14 87.8(5) . . ?
F15 P3 F14 89.5(6) 2_667 2_667 ?
F15 P3 F14 90.5(6) . 2_667 ?
F13 P3 F14 87.8(5) 2_667 2_667 ?
F13 P3 F14 92.2(5) . 2_667 ?
F14 P3 F14 180.000(3) . 2_667 ?
F20 P4 F18 89.7(10) . . ?
F20 P4 F17 91.0(10) . . ?
F18 P4 F17 90.6(9) . . ?
F20 P4 F21 179.4(11) . . ?
F18 P4 F21 90.6(10) . . ?
F17 P4 F21 88.5(10) . . ?
F20 P4 F16 90.5(10) . . ?
F18 P4 F16 178.3(10) . . ?
F17 P4 F16 91.1(10) . . ?
F21 P4 F16 89.2(10) . . ?
F20 P4 F19 90.3(11) . . ?
F18 P4 F19 87.7(10) . . ?
F17 P4 F19 177.8(12) . . ?
F21 P4 F19 90.2(10) . . ?
F16 P4 F19 90.7(10) . . ?
F20D P4D F16D 94.1(11) . . ?
F20D P4D F19D 93.8(11) . . ?
F16D P4D F19D 97.8(11) . . ?
F20D P4D F18D 93.4(10) . . ?
F16D P4D F18D 169.3(11) . . ?
F19D P4D F18D 89.4(10) . . ?
F20D P4D F21D 173.9(12) . . ?
F16D P4D F21D 91.8(10) . . ?
F19D P4D F21D 86.7(10) . . ?
F18D P4D F21D 80.6(9) . . ?
F20D P4D F17D 92.3(11) . . ?
F16D P4D F17D 89.5(9) . . ?
F19D P4D F17D 170.1(11) . . ?
F18D P4D F17D 82.5(9) . . ?
F21D P4D F17D 86.4(10) . . ?
F23 P5 F22 94.4(16) . . ?
F23 P5 F26 93.9(14) . . ?
F22 P5 F26 93.3(17) . . ?
F23 P5 F24 82.8(13) . . ?
F22 P5 F24 175(2) . . ?
F26 P5 F24 83.4(14) . . ?
F23 P5 F27 83.3(14) . . ?
F22 P5 F27 83.8(15) . . ?
F26 P5 F27 175.7(19) . . ?
F24 P5 F27 99.3(18) . . ?
F23 P5 F25 177.5(13) . . ?
F22 P5 F25 83.1(14) . . ?
F26 P5 F25 86.8(13) . . ?
F24 P5 F25 99.7(15) . . ?
F27 P5 F25 96.0(16) . . ?

loop_
_geom_bond_atom_site_label_1
_geom_bond_atom_site_label_2
_geom_bond_distance
_geom_bond_site_symmetry_2
_geom_bond_publ_flag
Ru1A N5A 2.062(6) . ?
Ru1A N2A 2.064(7) . ?
Ru1A N1A 2.072(8) . ?
Ru1A N4A 2.071(7) . ?
Ru1A N6A 2.091(7) . ?
Ru1A N3A 2.100(7) . ?
N1A C1A 1.309(12) . ?
N1A C12A 1.355(11) . ?
N2A C10A 1.298(11) . ?
N2A C11A 1.387(11) . ?
C1A C2A 1.417(14) . ?
C1A H1A 0.9500 . ?
C2A C3A 1.385(15) . ?
C2A H2A 0.9500 . ?
C3A C4A 1.410(15) . ?
C3A H3A 0.9500 . ?
C4A C12A 1.425(14) . ?
C4A C5A 1.442(15) . ?
C5A C6A 1.351(15) . ?
C5A H5A 0.9500 . ?
C6A C7A 1.421(14) . ?
C6A H6A 0.9500 . ?
C7A C11A 1.400(13) . ?
C7A C8A 1.432(15) . ?
C8A C9A 1.373(16) . ?
C8A H8A 0.9500 . ?
C9A C10A 1.440(13) . ?
C9A H9A 0.9500 . ?
C10A H10A 0.9500 . ?
C11A C12A 1.423(14) . ?
N3A C24A 1.329(12) . ?
N3A C13A 1.335(12) . ?
N4A C22A 1.352(11) . ?
N4A C23A 1.387(11) . ?
C13A C14A 1.398(15) . ?
C13A H13A 0.9500 . ?
C14A C15A 1.379(16) . ?
C14A H14A 0.9500 . ?
C15A C16A 1.428(16) . ?
C15A H15A 0.9500 . ?
C16A C24A 1.415(14) . ?
C16A C17A 1.423(17) . ?
C17A C18A 1.358(17) . ?
C17A H17A 0.9500 . ?
C18A C19A 1.481(16) . ?
C18A H18A 0.9500 . ?
C19A C23A 1.364(13) . ?
C19A C20A 1.423(14) . ?
C20A C21A 1.385(14) . ?
C20A H20A 0.9500 . ?
C21A C22A 1.371(13) . ?
C21A H21A 0.9500 . ?
C22A H22A 0.9500 . ?
C23A C24A 1.428(13) . ?
N5A C25A 1.308(11) . ?
N5A C38A 1.407(10) . ?
N6A C36A 1.336(11) . ?
N6A C37A 1.366(10) . ?
N7A C30A 1.347(10) . ?
N7A C29A 1.377(10) . ?
N8A C31A 1.334(10) . ?
N8A C32A 1.367(10) . ?
C25A C26A 1.419(12) . ?
C25A H25A 0.9500 . ?
C26A C27A 1.402(13) . ?
C26A H26A 0.9500 . ?
C27A C28A 1.404(12) . ?
C27A H27A 0.9500 . ?
C28A C38A 1.358(11) . ?
C28A C29A 1.480(12) . ?
C29A C32A 1.370(11) . ?
C30A C39A 1.419(12) . ?
C30A C31A 1.441(12) . ?
C31A C47A 1.438(12) . ?
C32A C33A 1.459(11) . ?
C33A C37A 1.386(11) . ?
C33A C34A 1.416(11) . ?
C34A C35A 1.386(12) . ?
C34A H34A 0.9500 . ?
C35A C36A 1.395(13) . ?
C35A H35A 0.9500 . ?
C36A H36A 0.9500 . ?
C37A C38A 1.437(11) . ?
C39A C40A 1.193(12) . ?
C40A C41A 1.463(13) . ?
C41A C42A 1.393(13) . ?
C41A C46A 1.408(13) . ?
C42A C43A 1.374(13) . ?
C42A H42A 0.9500 . ?
C43A C44A 1.366(16) . ?
C43A H43A 0.9500 . ?
C44A C45A 1.348(17) . ?
C44A H44A 0.9500 . ?
C45A C46A 1.379(15) . ?
C45A H45A 0.9500 . ?
C46A H46A 0.9500 . ?
C47A C48A 1.191(12) . ?
C48A C49A 1.477(14) . ?
C49A C50A 1.360(14) . ?
C49A C54A 1.379(17) . ?
C50A C51A 1.405(16) . ?
C50A H50A 0.9500 . ?
C51A C52A 1.395(18) . ?
C51A H51A 0.9500 . ?
C52A C53A 1.315(19) . ?
C52A H52A 0.9500 . ?
C53A C54A 1.417(19) . ?
C53A H53A 0.9500 . ?
C54A H54A 0.9500 . ?
Ru1B N5B 2.062(6) . ?
Ru1B N2B 2.063(7) . ?
Ru1B N1B 2.072(8) . ?
Ru1B N4B 2.072(7) . ?
Ru1B N6B 2.091(7) . ?
Ru1B N3B 2.100(7) . ?
N1B C1B 1.309(12) . ?
N1B C12B 1.354(11) . ?
N2B C10B 1.297(11) . ?
N2B C11B 1.387(11) . ?
C1B C2B 1.417(14) . ?
C1B H1B 0.9500 . ?
C2B C3B 1.385(15) . ?
C2B H2B 0.9500 . ?
C3B C4B 1.410(15) . ?
C3B H3B 0.9500 . ?
C4B C12B 1.425(14) . ?
C4B C5B 1.442(14) . ?
C5B C6B 1.351(15) . ?
C5B H5B 0.9500 . ?
C6B C7B 1.421(14) . ?
C6B H6B 0.9500 . ?
C7B C11B 1.400(13) . ?
C7B C8B 1.432(15) . ?
C8B C9B 1.373(16) . ?
C8B H8B 0.9500 . ?
C9B C10B 1.440(13) . ?
C9B H9B 0.9500 . ?
C10B H10B 0.9500 . ?
C11B C12B 1.422(14) . ?
N3B C24B 1.329(12) . ?
N3B C13B 1.334(12) . ?
N4B C22B 1.352(11) . ?
N4B C23B 1.388(11) . ?
C13B C14B 1.398(15) . ?
C13B H13B 0.9500 . ?
C14B C15B 1.379(16) . ?
C14B H14B 0.9500 . ?
C15B C16B 1.428(16) . ?
C15B H15B 0.9500 . ?
C16B C24B 1.414(14) . ?
C16B C17B 1.423(17) . ?
C17B C18B 1.358(17) . ?
C17B H17B 0.9500 . ?
C18B C19B 1.481(15) . ?
C18B H18B 0.9500 . ?
C19B C23B 1.364(13) . ?
C19B C20B 1.423(14) . ?
C20B C21B 1.385(14) . ?
C20B H20B 0.9500 . ?
C21B C22B 1.371(13) . ?
C21B H21B 0.9500 . ?
C22B H22B 0.9500 . ?
C23B C24B 1.429(13) . ?
N5B C25B 1.308(11) . ?
N5B C38B 1.406(10) . ?
N6B C36B 1.337(11) . ?
N6B C37B 1.365(10) . ?
N7B C30B 1.346(10) . ?
N7B C29B 1.377(10) . ?
N8B C31B 1.334(10) . ?
N8B C32B 1.367(10) . ?
C25B C26B 1.419(12) . ?
C25B H25B 0.9500 . ?
C26B C27B 1.403(13) . ?
C26B H26B 0.9500 . ?
C27B C28B 1.404(12) . ?
C27B H27B 0.9500 . ?
C28B C38B 1.358(11) . ?
C28B C29B 1.480(12) . ?
C29B C32B 1.370(11) . ?
C30B C39B 1.419(12) . ?
C30B C31B 1.441(12) . ?
C31B C47B 1.438(12) . ?
C32B C33B 1.459(11) . ?
C33B C37B 1.386(11) . ?
C33B C34B 1.417(11) . ?
C34B C35B 1.386(12) . ?
C34B H34B 0.9500 . ?
C35B C36B 1.395(13) . ?
C35B H35B 0.9500 . ?
C36B H36B 0.9500 . ?
C37B C38B 1.437(11) . ?
C39B C40B 1.193(12) . ?
C40B C41B 1.463(13) . ?
C41B C42B 1.393(13) . ?
C41B C46B 1.408(13) . ?
C42B C43B 1.374(13) . ?
C42B H42B 0.9500 . ?
C43B C44B 1.366(16) . ?
C43B H43B 0.9500 . ?
C44B C45B 1.348(17) . ?
C44B H44B 0.9500 . ?
C45B C46B 1.379(15) . ?
C45B H45B 0.9500 . ?
C46B H46B 0.9500 . ?
C47B C48B 1.191(13) . ?
C48B C49B 1.477(14) . ?
C49B C50B 1.360(14) . ?
C49B C54B 1.379(17) . ?
C50B C51B 1.405(16) . ?
C50B H50B 0.9500 . ?
C51B C52B 1.395(18) . ?
C51B H51B 0.9500 . ?
C52B C53B 1.315(19) . ?
C52B H52B 0.9500 . ?
C53B C54B 1.417(19) . ?
C53B H53B 0.9500 . ?
C54B H54B 0.9500 . ?
P1 F1 1.541(12) . ?
P1 F2 1.543(17) . ?
P1 F5 1.548(17) . ?
P1 F3 1.578(13) . ?
P1 F6 1.582(12) . ?
P1 F4 1.585(14) . ?
P2 F10 1.570(10) . ?
P2 F7 1.584(9) . ?
P2 F9 1.582(9) . ?
P2 F11 1.586(10) . ?
P2 F12 1.590(10) . ?
P2 F8 1.599(10) . ?
P3 F15 1.565(12) 2_667 ?
P3 F15 1.565(12) . ?
P3 F13 1.584(11) 2_667 ?
P3 F13 1.584(11) . ?
P3 F14 1.587(10) . ?
P3 F14 1.587(10) 2_667 ?
P4 F20 1.577(8) . ?
P4 F18 1.582(8) . ?
P4 F17 1.586(8) . ?
P4 F21 1.586(8) . ?
P4 F16 1.587(8) . ?
P4 F19 1.591(8) . ?
P4D F20D 1.560(8) . ?
P4D F16D 1.565(8) . ?
P4D F19D 1.572(8) . ?
P4D F18D 1.573(8) . ?
P4D F21D 1.579(8) . ?
P4D F17D 1.593(8) . ?
P5 F23 1.553(9) . ?
P5 F22 1.568(9) . ?
P5 F26 1.571(9) . ?
P5 F24 1.576(9) . ?
P5 F27 1.579(9) . ?
P5 F25 1.582(9) . ?

loop_
_geom_torsion_atom_site_label_1
_geom_torsion_atom_site_label_2
_geom_torsion_atom_site_label_3
_geom_torsion_atom_site_label_4
_geom_torsion
_geom_torsion_site_symmetry_1
_geom_torsion_site_symmetry_2
_geom_torsion_site_symmetry_3
_geom_torsion_site_symmetry_4
_geom_torsion_publ_flag
N5A Ru1A N1A C1A 1.3(11) . . . . ?
N2A Ru1A N1A C1A 177.9(11) . . . . ?
N4A Ru1A N1A C1A -126(2) . . . . ?
N6A Ru1A N1A C1A 81.0(11) . . . . ?
N3A Ru1A N1A C1A -95.1(11) . . . . ?
N5A Ru1A N1A C12A 178.6(7) . . . . ?
N2A Ru1A N1A C12A -4.8(7) . . . . ?
N4A Ru1A N1A C12A 51(3) . . . . ?
N6A Ru1A N1A C12A -101.7(7) . . . . ?
N3A Ru1A N1A C12A 82.2(8) . . . . ?
N5A Ru1A N2A C10A -145(3) . . . . ?
N1A Ru1A N2A C10A 175.2(8) . . . . ?
N4A Ru1A N2A C10A 0.9(8) . . . . ?
N6A Ru1A N2A C10A -94.9(8) . . . . ?
N3A Ru1A N2A C10A 79.1(8) . . . . ?
N5A Ru1A N2A C11A 47(3) . . . . ?
N1A Ru1A N2A C11A 7.9(6) . . . . ?
N4A Ru1A N2A C11A -166.3(6) . . . . ?
N6A Ru1A N2A C11A 97.8(6) . . . . ?
N3A Ru1A N2A C11A -88.2(7) . . . . ?
C12A N1A C1A C2A -2(2) . . . . ?
Ru1A N1A C1A C2A 175.5(12) . . . . ?
N1A C1A C2A C3A 1(3) . . . . ?
C1A C2A C3A C4A -3(3) . . . . ?
C2A C3A C4A C12A 5(2) . . . . ?
C2A C3A C4A C5A -177.6(16) . . . . ?
C3A C4A C5A C6A -176.7(16) . . . . ?
C12A C4A C5A C6A 1(2) . . . . ?
C4A C5A C6A C7A -1(2) . . . . ?
C5A C6A C7A C11A -1(2) . . . . ?
C5A C6A C7A C8A -177.7(16) . . . . ?
C11A C7A C8A C9A 1(2) . . . . ?
C6A C7A C8A C9A 178.4(17) . . . . ?
C7A C8A C9A C10A 0(3) . . . . ?
C11A N2A C10A C9A -5.2(17) . . . . ?
Ru1A N2A C10A C9A -172.1(11) . . . . ?
C8A C9A C10A N2A 2(2) . . . . ?
C10A N2A C11A C7A 6.7(16) . . . . ?
Ru1A N2A C11A C7A 175.5(11) . . . . ?
C10A N2A C11A C12A -178.5(10) . . . . ?
Ru1A N2A C11A C12A -9.7(12) . . . . ?
C6A C7A C11A N2A 178.1(12) . . . . ?
C8A C7A C11A N2A -5(2) . . . . ?
C6A C7A C11A C12A 4(2) . . . . ?
C8A C7A C11A C12A -179.2(13) . . . . ?
C1A N1A C12A C11A 178.6(12) . . . . ?
Ru1A N1A C12A C11A 1.1(13) . . . . ?
C1A N1A C12A C4A 3.9(18) . . . . ?
Ru1A N1A C12A C4A -173.6(10) . . . . ?
N2A C11A C12A N1A 5.8(16) . . . . ?
C7A C11A C12A N1A -179.1(12) . . . . ?
N2A C11A C12A C4A -179.3(11) . . . . ?
C7A C11A C12A C4A -4.2(19) . . . . ?
C3A C4A C12A N1A -6(2) . . . . ?
C5A C4A C12A N1A 176.7(13) . . . . ?
C3A C4A C12A C11A 179.7(14) . . . . ?
C5A C4A C12A C11A 2.1(19) . . . . ?
N5A Ru1A N3A C24A 85.8(8) . . . . ?
N2A Ru1A N3A C24A -98.0(8) . . . . ?
N1A Ru1A N3A C24A -177.5(8) . . . . ?
N4A Ru1A N3A C24A -1.1(7) . . . . ?
N6A Ru1A N3A C24A 33(2) . . . . ?
N5A Ru1A N3A C13A -94.3(10) . . . . ?
N2A Ru1A N3A C13A 82.0(10) . . . . ?
N1A Ru1A N3A C13A 2.5(10) . . . . ?
N4A Ru1A N3A C13A 178.9(10) . . . . ?
N6A Ru1A N3A C13A -147(2) . . . . ?
N5A Ru1A N4A C22A 85.2(8) . . . . ?
N2A Ru1A N4A C22A -91.8(8) . . . . ?
N1A Ru1A N4A C22A -147(2) . . . . ?
N6A Ru1A N4A C22A 5.8(8) . . . . ?
N3A Ru1A N4A C22A -178.5(8) . . . . ?
N5A Ru1A N4A C23A -96.4(7) . . . . ?
N2A Ru1A N4A C23A 86.5(7) . . . . ?
N1A Ru1A N4A C23A 31(3) . . . . ?
N6A Ru1A N4A C23A -175.9(7) . . . . ?
N3A Ru1A N4A C23A -0.2(7) . . . . ?
C24A N3A C13A C14A -3(2) . . . . ?
Ru1A N3A C13A C14A 176.9(11) . . . . ?
N3A C13A C14A C15A 4(3) . . . . ?
C13A C14A C15A C16A -3(3) . . . . ?
C14A C15A C16A C24A 0(3) . . . . ?
C14A C15A C16A C17A -176.5(18) . . . . ?
C24A C16A C17A C18A 7(2) . . . . ?
C15A C16A C17A C18A -176.3(17) . . . . ?
C16A C17A C18A C19A -9(2) . . . . ?
C17A C18A C19A C23A 8(2) . . . . ?
C17A C18A C19A C20A -176.3(15) . . . . ?
C23A C19A C20A C21A -2.2(19) . . . . ?
C18A C19A C20A C21A -178.3(12) . . . . ?
C19A C20A C21A C22A 2.4(19) . . . . ?
C23A N4A C22A C21A 3.5(15) . . . . ?
Ru1A N4A C22A C21A -178.2(7) . . . . ?
C20A C21A C22A N4A -3.1(17) . . . . ?
C20A C19A C23A N4A 2.8(19) . . . . ?
C18A C19A C23A N4A 179.1(11) . . . . ?
C20A C19A C23A C24A 179.3(12) . . . . ?
C18A C19A C23A C24A -4.4(19) . . . . ?
C22A N4A C23A C19A -3.4(16) . . . . ?
Ru1A N4A C23A C19A 178.1(10) . . . . ?
C22A N4A C23A C24A 179.9(10) . . . . ?
Ru1A N4A C23A C24A 1.4(12) . . . . ?
C13A N3A C24A C16A 0.1(19) . . . . ?
Ru1A N3A C24A C16A -179.9(11) . . . . ?
C13A N3A C24A C23A -177.8(11) . . . . ?
Ru1A N3A C24A C23A 2.2(14) . . . . ?
C17A C16A C24A N3A 178.1(14) . . . . ?
C15A C16A C24A N3A 1(2) . . . . ?
C17A C16A C24A C23A -4(2) . . . . ?
C15A C16A C24A C23A 179.3(13) . . . . ?
C19A C23A C24A N3A -179.2(11) . . . . ?
N4A C23A C24A N3A -2.4(16) . . . . ?
C19A C23A C24A C16A 2.9(19) . . . . ?
N4A C23A C24A C16A 179.6(11) . . . . ?
N2A Ru1A N5A C25A -122(3) . . . . ?
N1A Ru1A N5A C25A -83.0(10) . . . . ?
N4A Ru1A N5A C25A 91.6(10) . . . . ?
N6A Ru1A N5A C25A -173.0(10) . . . . ?
N3A Ru1A N5A C25A 13.3(10) . . . . ?
N2A Ru1A N5A C38A 61(3) . . . . ?
N1A Ru1A N5A C38A 99.9(7) . . . . ?
N4A Ru1A N5A C38A -85.6(7) . . . . ?
N6A Ru1A N5A C38A 9.8(6) . . . . ?
N3A Ru1A N5A C38A -163.8(7) . . . . ?
N5A Ru1A N6A C36A 176.7(9) . . . . ?
N2A Ru1A N6A C36A 0.9(9) . . . . ?
N1A Ru1A N6A C36A 80.7(9) . . . . ?
N4A Ru1A N6A C36A -96.2(9) . . . . ?
N3A Ru1A N6A C36A -129(2) . . . . ?
N5A Ru1A N6A C37A -9.8(7) . . . . ?
N2A Ru1A N6A C37A 174.4(7) . . . . ?
N1A Ru1A N6A C37A -105.9(7) . . . . ?
N4A Ru1A N6A C37A 77.3(7) . . . . ?
N3A Ru1A N6A C37A 44(2) . . . . ?
C38A N5A C25A C26A 2.3(19) . . . . ?
Ru1A N5A C25A C26A -174.8(11) . . . . ?
N5A C25A C26A C27A -2(2) . . . . ?
C25A C26A C27A C28A 1(2) . . . . ?
C26A C27A C28A C38A 0(2) . . . . ?
C26A C27A C28A C29A 179.7(12) . . . . ?
C30A N7A C29A C32A -2.1(16) . . . . ?
C30A N7A C29A C28A -176.9(10) . . . . ?
C38A C28A C29A C32A -1.4(16) . . . . ?
C27A C28A C29A C32A 178.9(12) . . . . ?
C38A C28A C29A N7A 173.6(11) . . . . ?
C27A C28A C29A N7A -6.1(17) . . . . ?
C29A N7A C30A C39A -179.3(11) . . . . ?
C29A N7A C30A C31A 3.2(15) . . . . ?
C32A N8A C31A C47A -177.2(11) . . . . ?
C32A N8A C31A C30A 3.3(17) . . . . ?
N7A C30A C31A N8A -4.1(18) . . . . ?
C39A C30A C31A N8A 178.6(12) . . . . ?
N7A C30A C31A C47A 176.5(11) . . . . ?
C39A C30A C31A C47A -0.8(18) . . . . ?
C31A N8A C32A C29A -2.1(16) . . . . ?
C31A N8A C32A C33A 177.6(11) . . . . ?
N7A C29A C32A N8A 1.5(17) . . . . ?
C28A C29A C32A N8A 176.1(10) . . . . ?
N7A C29A C32A C33A -178.1(10) . . . . ?
C28A C29A C32A C33A -3.5(16) . . . . ?
N8A C32A C33A C37A -175.3(10) . . . . ?
C29A C32A C33A C37A 4.4(16) . . . . ?
N8A C32A C33A C34A 4.7(17) . . . . ?
C29A C32A C33A C34A -175.7(11) . . . . ?
C37A C33A C34A C35A -0.2(18) . . . . ?
C32A C33A C34A C35A 179.8(12) . . . . ?
C33A C34A C35A C36A -1.2(19) . . . . ?
C37A N6A C36A C35A -3.8(16) . . . . ?
Ru1A N6A C36A C35A 169.3(8) . . . . ?
C34A C35A C36A N6A 3.3(18) . . . . ?
C36A N6A C37A C33A 2.3(15) . . . . ?
Ru1A N6A C37A C33A -171.8(8) . . . . ?
C36A N6A C37A C38A -177.6(10) . . . . ?
Ru1A N6A C37A C38A 8.2(12) . . . . ?
C34A C33A C37A N6A -0.3(16) . . . . ?
C32A C33A C37A N6A 179.6(10) . . . . ?
C34A C33A C37A C38A 179.7(11) . . . . ?
C32A C33A C37A C38A -0.4(16) . . . . ?
C27A C28A C38A N5A 0.1(18) . . . . ?
C29A C28A C38A N5A -179.6(9) . . . . ?
C27A C28A C38A C37A -174.8(12) . . . . ?
C29A C28A C38A C37A 5.5(17) . . . . ?
C25A N5A C38A C28A -1.2(16) . . . . ?
Ru1A N5A C38A C28A 176.3(9) . . . . ?
C25A N5A C38A C37A 174.0(10) . . . . ?
Ru1A N5A C38A C37A -8.5(11) . . . . ?
N6A C37A C38A C28A 175.3(11) . . . . ?
C33A C37A C38A C28A -4.7(17) . . . . ?
N6A C37A C38A N5A 0.1(14) . . . . ?
C33A C37A C38A N5A -179.9(9) . . . . ?
N7A C30A C39A C40A -38(14) . . . . ?
C31A C30A C39A C40A 139(13) . . . . ?
C30A C39A C40A C41A -66(31) . . . . ?
C39A C40A C41A C42A 122(24) . . . . ?
C39A C40A C41A C46A -55(25) . . . . ?
C46A C41A C42A C43A 1(2) . . . . ?
C40A C41A C42A C43A -175.4(12) . . . . ?
C41A C42A C43A C44A -4(2) . . . . ?
C42A C43A C44A C45A 4(3) . . . . ?
C43A C44A C45A C46A -1(3) . . . . ?
C44A C45A C46A C41A -1(3) . . . . ?
C42A C41A C46A C45A 1(2) . . . . ?
C40A C41A C46A C45A 177.9(16) . . . . ?
N8A C31A C47A C48A 117(13) . . . . ?
C30A C31A C47A C48A -63(14) . . . . ?
C31A C47A C48A C49A -27(55) . . . . ?
C47A C48A C49A C50A 47(46) . . . . ?
C47A C48A C49A C54A -140(45) . . . . ?
C54A C49A C50A C51A 12(2) . . . . ?
C48A C49A C50A C51A -175.9(13) . . . . ?
C49A C50A C51A C52A -8(2) . . . . ?
C50A C51A C52A C53A 1(3) . . . . ?
C51A C52A C53A C54A 4(4) . . . . ?
C50A C49A C54A C53A -7(3) . . . . ?
C48A C49A C54A C53A -180(2) . . . . ?
C52A C53A C54A C49A -1(4) . . . . ?
N5B Ru1B N1B C1B 4.9(10) . . . . ?
N2B Ru1B N1B C1B -178.5(10) . . . . ?
N4B Ru1B N1B C1B -121(2) . . . . ?
N6B Ru1B N1B C1B 84.7(10) . . . . ?
N3B Ru1B N1B C1B -91.4(10) . . . . ?
N5B Ru1B N1B C12B -174.2(7) . . . . ?
N2B Ru1B N1B C12B 2.4(7) . . . . ?
N4B Ru1B N1B C12B 59(3) . . . . ?
N6B Ru1B N1B C12B -94.4(8) . . . . ?
N3B Ru1B N1B C12B 89.4(8) . . . . ?
N5B Ru1B N2B C10B -136(3) . . . . ?
N1B Ru1B N2B C10B -175.1(9) . . . . ?
N4B Ru1B N2B C10B 10.8(9) . . . . ?
N6B Ru1B N2B C10B -85.1(9) . . . . ?
N3B Ru1B N2B C10B 88.8(9) . . . . ?
N5B Ru1B N2B C11B 36(3) . . . . ?
N1B Ru1B N2B C11B -3.6(7) . . . . ?
N4B Ru1B N2B C11B -177.8(7) . . . . ?
N6B Ru1B N2B C11B 86.4(7) . . . . ?
N3B Ru1B N2B C11B -99.7(7) . . . . ?
C12B N1B C1B C2B -1.6(18) . . . . ?
Ru1B N1B C1B C2B 179.3(9) . . . . ?
N1B C1B C2B C3B 6(2) . . . . ?
C1B C2B C3B C4B -6(2) . . . . ?
C2B C3B C4B C12B 2(2) . . . . ?
C2B C3B C4B C5B -177.0(14) . . . . ?
C3B C4B C5B C6B -178.9(15) . . . . ?
C12B C4B C5B C6B 2(2) . . . . ?
C4B C5B C6B C7B -2(2) . . . . ?
C5B C6B C7B C11B 1(2) . . . . ?
C5B C6B C7B C8B -178.9(15) . . . . ?
C11B C7B C8B C9B 1(2) . . . . ?
C6B C7B C8B C9B -179.0(14) . . . . ?
C7B C8B C9B C10B 0(2) . . . . ?
C11B N2B C10B C9B 5.3(17) . . . . ?
Ru1B N2B C10B C9B 176.5(10) . . . . ?
C8B C9B C10B N2B -4(2) . . . . ?
C10B N2B C11B C7B -3.6(16) . . . . ?
Ru1B N2B C11B C7B -176.0(10) . . . . ?
C10B N2B C11B C12B 176.7(11) . . . . ?
Ru1B N2B C11B C12B 4.2(12) . . . . ?
C6B C7B C11B N2B -179.3(12) . . . . ?
C8B C7B C11B N2B 0.2(19) . . . . ?
C6B C7B C11B C12B 0(2) . . . . ?
C8B C7B C11B C12B 179.9(12) . . . . ?
C1B N1B C12B C11B 179.9(11) . . . . ?
Ru1B N1B C12B C11B -0.9(14) . . . . ?
C1B N1B C12B C4B -2.1(18) . . . . ?
Ru1B N1B C12B C4B 177.1(10) . . . . ?
N2B C11B C12B N1B -2.3(16) . . . . ?
C7B C11B C12B N1B 178.0(11) . . . . ?
N2B C11B C12B C4B 179.7(11) . . . . ?
C7B C11B C12B C4B -0.1(19) . . . . ?
C3B C4B C12B N1B 2(2) . . . . ?
C5B C4B C12B N1B -179.0(12) . . . . ?
C3B C4B C12B C11B 179.8(12) . . . . ?
C5B C4B C12B C11B -1(2) . . . . ?
N5B Ru1B N3B C24B 78.3(7) . . . . ?
N2B Ru1B N3B C24B -105.4(7) . . . . ?
N1B Ru1B N3B C24B 175.0(7) . . . . ?
N4B Ru1B N3B C24B -8.5(6) . . . . ?
N6B Ru1B N3B C24B 24(2) . . . . ?
N5B Ru1B N3B C13B -102.5(9) . . . . ?
N2B Ru1B N3B C13B 73.8(9) . . . . ?
N1B Ru1B N3B C13B -5.7(9) . . . . ?
N4B Ru1B N3B C13B 170.7(9) . . . . ?
N6B Ru1B N3B C13B -156.5(19) . . . . ?
N5B Ru1B N4B C22B 85.3(8) . . . . ?
N2B Ru1B N4B C22B -91.8(8) . . . . ?
N1B Ru1B N4B C22B -148(2) . . . . ?
N6B Ru1B N4B C22B 5.8(8) . . . . ?
N3B Ru1B N4B C22B -178.5(8) . . . . ?
N5B Ru1B N4B C23B -88.1(7) . . . . ?
N2B Ru1B N4B C23B 94.9(7) . . . . ?
N1B Ru1B N4B C23B 39(3) . . . . ?
N6B Ru1B N4B C23B -167.6(7) . . . . ?
N3B Ru1B N4B C23B 8.2(6) . . . . ?
C24B N3B C13B C14B -1.3(17) . . . . ?
Ru1B N3B C13B C14B 179.5(10) . . . . ?
N3B C13B C14B C15B -4(2) . . . . ?
C13B C14B C15B C16B 5(2) . . . . ?
C14B C15B C16B C24B -1(2) . . . . ?
C14B C15B C16B C17B 175.0(15) . . . . ?
C24B C16B C17B C18B 7(2) . . . . ?
C15B C16B C17B C18B -169.0(17) . . . . ?
C16B C17B C18B C19B -7(2) . . . . ?
C17B C18B C19B C23B 4(2) . . . . ?
C17B C18B C19B C20B 179.7(15) . . . . ?
C23B C19B C20B C21B -4.7(19) . . . . ?
C18B C19B C20B C21B 179.5(13) . . . . ?
C19B C20B C21B C22B 5.5(19) . . . . ?
C23B N4B C22B C21B -0.8(15) . . . . ?
Ru1B N4B C22B C21B -173.9(8) . . . . ?
C20B C21B C22B N4B -2.8(18) . . . . ?
C20B C19B C23B N4B 1.4(19) . . . . ?
C18B C19B C23B N4B 177.3(12) . . . . ?
C20B C19B C23B C24B -176.0(12) . . . . ?
C18B C19B C23B C24B 0(2) . . . . ?
C22B N4B C23B C19B 1.4(16) . . . . ?
Ru1B N4B C23B C19B 175.5(10) . . . . ?
C22B N4B C23B C24B 179.0(9) . . . . ?
Ru1B N4B C23B C24B -6.9(12) . . . . ?
C13B N3B C24B C16B 5.3(16) . . . . ?
Ru1B N3B C24B C16B -175.4(9) . . . . ?
C13B N3B C24B C23B -171.8(11) . . . . ?
Ru1B N3B C24B C23B 7.5(12) . . . . ?
C17B C16B C24B N3B 179.6(12) . . . . ?
C15B C16B C24B N3B -3.9(18) . . . . ?
C17B C16B C24B C23B -3.4(18) . . . . ?
C15B C16B C24B C23B 173.1(12) . . . . ?
C19B C23B C24B N3B 177.1(11) . . . . ?
N4B C23B C24B N3B -0.5(15) . . . . ?
C19B C23B C24B C16B -0.1(18) . . . . ?
N4B C23B C24B C16B -177.7(10) . . . . ?
N2B Ru1B N5B C25B -122(3) . . . . ?
N1B Ru1B N5B C25B -83.5(10) . . . . ?
N4B Ru1B N5B C25B 90.9(10) . . . . ?
N6B Ru1B N5B C25B -173.6(10) . . . . ?
N3B Ru1B N5B C25B 12.8(10) . . . . ?
N2B Ru1B N5B C38B 59(3) . . . . ?
N1B Ru1B N5B C38B 97.9(6) . . . . ?
N4B Ru1B N5B C38B -87.6(6) . . . . ?
N6B Ru1B N5B C38B 7.8(6) . . . . ?
N3B Ru1B N5B C38B -165.7(6) . . . . ?
N5B Ru1B N6B C36B 178.0(9) . . . . ?
N2B Ru1B N6B C36B 2.2(9) . . . . ?
N1B Ru1B N6B C36B 82.0(9) . . . . ?
N4B Ru1B N6B C36B -94.9(8) . . . . ?
N3B Ru1B N6B C36B -127(2) . . . . ?
N5B Ru1B N6B C37B -8.0(7) . . . . ?
N2B Ru1B N6B C37B 176.2(7) . . . . ?
N1B Ru1B N6B C37B -104.0(7) . . . . ?
N4B Ru1B N6B C37B 79.1(7) . . . . ?
N3B Ru1B N6B C37B 47(2) . . . . ?
C38B N5B C25B C26B 0.8(19) . . . . ?
Ru1B N5B C25B C26B -177.7(11) . . . . ?
N5B C25B C26B C27B -2(2) . . . . ?
C25B C26B C27B C28B 3(2) . . . . ?
C26B C27B C28B C38B -2.8(19) . . . . ?
C26B C27B C28B C29B 177.2(12) . . . . ?
C30B N7B C29B C32B 0.3(16) . . . . ?
C30B N7B C29B C28B -175.0(10) . . . . ?
C38B C28B C29B C32B -1.0(16) . . . . ?
C27B C28B C29B C32B 178.9(12) . . . . ?
C38B C28B C29B N7B 174.3(11) . . . . ?
C27B C28B C29B N7B -5.7(16) . . . . ?
C29B N7B C30B C39B -178.6(10) . . . . ?
C29B N7B C30B C31B -1.0(15) . . . . ?
C32B N8B C31B C47B -177.2(10) . . . . ?
C32B N8B C31B C30B -1.5(15) . . . . ?
N7B C30B C31B N8B 1.7(16) . . . . ?
C39B C30B C31B N8B 179.2(10) . . . . ?
N7B C30B C31B C47B 177.4(10) . . . . ?
C39B C30B C31B C47B -5.1(15) . . . . ?
C31B N8B C32B C29B 0.8(15) . . . . ?
C31B N8B C32B C33B 178.7(10) . . . . ?
N7B C29B C32B N8B -0.1(17) . . . . ?
C28B C29B C32B N8B 174.9(10) . . . . ?
N7B C29B C32B C33B -178.0(10) . . . . ?
C28B C29B C32B C33B -2.9(16) . . . . ?
N8B C32B C33B C37B -176.5(10) . . . . ?
C29B C32B C33B C37B 1.5(15) . . . . ?
N8B C32B C33B C34B 7.0(16) . . . . ?
C29B C32B C33B C34B -175.0(11) . . . . ?
C37B C33B C34B C35B -1.3(15) . . . . ?
C32B C33B C34B C35B 175.3(11) . . . . ?
C33B C34B C35B C36B 3.3(17) . . . . ?
C37B N6B C36B C35B -2.7(15) . . . . ?
Ru1B N6B C36B C35B 171.0(8) . . . . ?
C34B C35B C36B N6B -1.3(17) . . . . ?
C36B N6B C37B C33B 4.9(15) . . . . ?
Ru1B N6B C37B C33B -169.7(8) . . . . ?
C36B N6B C37B C38B -178.5(9) . . . . ?
Ru1B N6B C37B C38B 6.9(11) . . . . ?
C34B C33B C37B N6B -2.9(15) . . . . ?
C32B C33B C37B N6B -179.6(10) . . . . ?
C34B C33B C37B C38B -179.4(10) . . . . ?
C32B C33B C37B C38B 3.9(14) . . . . ?
C27B C28B C38B N5B 1.7(17) . . . . ?
C29B C28B C38B N5B -178.3(9) . . . . ?
C27B C28B C38B C37B -173.3(11) . . . . ?
C29B C28B C38B C37B 6.6(15) . . . . ?
C25B N5B C38B C28B -0.7(15) . . . . ?
Ru1B N5B C38B C28B 178.0(8) . . . . ?
C25B N5B C38B C37B 174.7(10) . . . . ?
Ru1B N5B C38B C37B -6.6(10) . . . . ?
N6B C37B C38B C28B 175.1(10) . . . . ?
C33B C37B C38B C28B -8.2(15) . . . . ?
N6B C37B C38B N5B -0.3(13) . . . . ?
C33B C37B C38B N5B 176.4(9) . . . . ?
N7B C30B C39B C40B -86(9) . . . . ?
C31B C30B C39B C40B 97(9) . . . . ?
C30B C39B C40B C41B 76(22) . . . . ?
C39B C40B C41B C42B 28(20) . . . . ?
C39B C40B C41B C46B -145(19) . . . . ?
C46B C41B C42B C43B -3.4(19) . . . . ?
C40B C41B C42B C43B -176.6(12) . . . . ?
C41B C42B C43B C44B 4(2) . . . . ?
C42B C43B C44B C45B -2(3) . . . . ?
C43B C44B C45B C46B 0(3) . . . . ?
C44B C45B C46B C41B 0(3) . . . . ?
C42B C41B C46B C45B 2(2) . . . . ?
C40B C41B C46B C45B 174.9(14) . . . . ?
N8B C31B C47B C48B 83(19) . . . . ?
C30B C31B C47B C48B -93(19) . . . . ?
C31B C47B C48B C49B 18(47) . . . . ?
C47B C48B C49B C50B 36(32) . . . . ?
C47B C48B C49B C54B -148(31) . . . . ?
C54B C49B C50B C51B 11(2) . . . . ?
C48B C49B C50B C51B -173.1(14) . . . . ?
C49B C50B C51B C52B -4(3) . . . . ?
C50B C51B C52B C53B -3(3) . . . . ?
C51B C52B C53B C54B 3(4) . . . . ?
C50B C49B C54B C53B -11(3) . . . . ?
C48B C49B C54B C53B 173(2) . . . . ?
C52B C53B C54B C49B 4(4) . . . . ?
